data_4301075
loop_
_publ_author_name
'Michael D. Pluth'
'Darren W. Johnson'
'G\'eza Szigethy'
'Anna V. Davis'
'Simon J. Teat'
'Allen G. Oliver'
'Robert G. Bergman'
'Kenneth N. Raymond'

_publ_contact_author
;
Kenneth N. Raymond
Department of Chemistry
University of California
Berkeley, CA  94720-1460
;
_publ_contact_author_email raymond@socrates.berkeley.edu
_publ_contact_author_fax 510-486-5283
_publ_contact_author_phone 510-642-7219
_publ_section_title
;
Structural Consequences of Anionic Host-Cationic Guest Interactions in a
Supramolecular Assembly
;
_journal_name_full 'Inorganic Chemistry'
_journal_page_first 111
_journal_page_last 120
_journal_paper_doi 10.1021/ic8012848
_journal_volume 48
_journal_year 2009
_chemical_compound_source synthetic
_chemical_formula_sum 'C293 H265 Ga4 N27.5 O41.5'
_chemical_formula_weight 5114.21
_space_group_IT_number 14
_symmetry_cell_setting monoclinic
_symmetry_space_group_name_Hall '-P 2yn'
_symmetry_space_group_name_H-M 'P 1 21/n 1'
_atom_sites_solution_hydrogens geom
_atom_sites_solution_primary direct
_atom_sites_solution_secondary difmap
_audit_creation_method SHELXL
_cell_angle_alpha 90.00
_cell_angle_beta 109.8530(10)
_cell_angle_gamma 90.00
_cell_formula_units_Z 4
_cell_length_a 26.7393(6)
_cell_length_b 30.8317(2)
_cell_length_c 38.5228(8)
_cell_measurement_reflns_used 8192
_cell_measurement_temperature 293(2)
_cell_measurement_theta_max 19.79
_cell_measurement_theta_min 1.55
_cell_volume 29871.4(10)
_computing_cell_refinement
;
SMART (Siemens, 1995), SAINT (Siemens, 1995)
;
_computing_data_collection 'SMART (Siemens, 1995)'
_computing_data_reduction
;
SAINT (Siemens, 1995), XPREP (Siemens, 1995)
;
_computing_structure_refinement 'SHELXL-97 (Sheldrick, 1997)'
_computing_structure_solution 'SHELXS-97 (Sheldrick, 1990)'
_diffrn_ambient_temperature 293(2)
_diffrn_measurement_device_type 'Bruker SMART 1000'
_diffrn_measurement_method \w-scans
_diffrn_radiation_detector 'CCD area detector'
_diffrn_radiation_monochromator graphite
_diffrn_radiation_source 'fine focus sealed tube'
_diffrn_radiation_type 'Mo Kalpha'
_diffrn_radiation_wavelength 0.71073
_diffrn_reflns_av_R_equivalents 0.0887
_diffrn_reflns_av_sigmaI/netI 0.1177
_diffrn_reflns_limit_h_max 22
_diffrn_reflns_limit_h_min -24
_diffrn_reflns_limit_k_max 29
_diffrn_reflns_limit_k_min -16
_diffrn_reflns_limit_l_max 36
_diffrn_reflns_limit_l_min -36
_diffrn_reflns_number 71416
_diffrn_reflns_theta_max 19.79
_diffrn_reflns_theta_min 1.55
_exptl_absorpt_coefficient_mu 0.426
_exptl_absorpt_correction_type psi-scan
_exptl_crystal_colour orange
_exptl_crystal_density_diffrn 1.137
_exptl_crystal_density_meas ?
_exptl_crystal_density_method .
_exptl_crystal_description 'rectangular prism'
_exptl_crystal_F_000 10686
_exptl_crystal_size_max 0.48
_exptl_crystal_size_mid 0.25
_exptl_crystal_size_min 0.18
_refine_diff_density_max 1.162
_refine_diff_density_min -1.611
_refine_diff_density_rms 0.151
_refine_ls_extinction_method none
_refine_ls_goodness_of_fit_all 1.032
_refine_ls_goodness_of_fit_obs 1.067
_refine_ls_hydrogen_treatment mixed
_refine_ls_matrix_type fullcycle
_refine_ls_number_parameters 1634
_refine_ls_number_reflns 26371
_refine_ls_number_restraints 68
_refine_ls_restrained_S_all 1.036
_refine_ls_restrained_S_obs 1.065
_refine_ls_R_factor_all 0.2046
_refine_ls_R_factor_obs 0.1238
_refine_ls_shift/esd_max 5.647
_refine_ls_shift/esd_mean 0.081
_refine_ls_structure_factor_coef Fsqd
_refine_ls_weighting_details 'w=1/[\s^2^(Fo^2^)+(0.2418P)^2^+247.1206P] where P=(Fo^2^+2Fc^2^)/3'
_refine_ls_weighting_scheme calc
_refine_ls_wR_factor_all 0.4101
_refine_ls_wR_factor_obs 0.3126
_reflns_number_observed 14441
_reflns_number_total 26393
_reflns_observed_criterion >2sigma(I)
_cod_data_source_file ic8012848_si_002_2.cif
_cod_data_source_block Structure4
_cod_depositor_comments
;
The following automatic conversions were performed:

'_refine_ls_weighting_scheme' value 'calc
w=1/[\s^2^(Fo^2^)+(0.2418P)^2^+247.1206P] where P=(Fo^2^+2Fc^2^)/3'
was changed to 'calc'. New tag '_refine_ls_weighting_details' was
created. The value of the new tag was set to
'w=1/[\s^2^(Fo^2^)+(0.2418P)^2^+247.1206P] where P=(Fo^2^+2Fc^2^)/3'.

Automatic conversion script
Id: cif_fix_values 3143 2015-03-26 13:38:13Z robertas 
;
_cod_original_cell_volume 29871.4(9)
_cod_original_sg_symbol_H-M 'P 21/c'
_cod_original_formula_sum 'C293 H265 Ga4 N27.50 O41.50'
_cod_database_code 4301075

loop_
_symmetry_equiv_pos_as_xyz
'x, y, z'
'-x+1/2, y+1/2, -z+1/2'
'-x, -y, -z'
'x-1/2, -y-1/2, z-1/2'

loop_
_atom_site_aniso_label
_atom_site_aniso_U_11
_atom_site_aniso_U_22
_atom_site_aniso_U_33
_atom_site_aniso_U_23
_atom_site_aniso_U_13
_atom_site_aniso_U_12
Ga1 0.0510(12) 0.0479(10) 0.0102(8) 0.0022(7) 0.0068(8) -0.0014(9)
Ga2 0.0409(11) 0.0484(10) 0.0088(8) 0.0011(7) 0.0020(8) -0.0005(8)
Ga3 0.0518(12) 0.0422(10) 0.0208(9) -0.0035(8) 0.0092(8) 0.0018(9)
Ga4 0.0526(13) 0.0738(13) 0.0227(9) -0.0008(9) 0.0180(9) 0.0079(10)

loop_
_atom_site_label
_atom_site_type_symbol
_atom_site_fract_x
_atom_site_fract_y
_atom_site_fract_z
_atom_site_U_iso_or_equiv
_atom_site_thermal_displace_type
_atom_site_occupancy
_atom_site_calc_flag
_atom_site_refinement_flags
_atom_site_disorder_group
Ga1 Ga -0.01932(7) 0.45966(5) 0.39375(4) 0.0373(5) Uani 1 d . .
Ga2 Ga -0.33741(6) 0.47962(5) 0.05691(4) 0.0344(5) Uani 1 d . .
Ga3 Ga -0.13059(7) 0.82058(5) 0.23518(4) 0.0390(5) Uani 1 d . .
Ga4 Ga 0.15457(7) 0.55307(6) 0.13379(4) 0.0483(5) Uani 1 d . .
O1 O 0.0491(4) 0.4442(3) 0.4310(3) 0.040(3) Uiso 1 d . .
O2 O 0.0204(4) 0.5133(3) 0.3898(3) 0.039(2) Uiso 1 d . .
O3 O 0.1223(4) 0.6222(3) 0.4116(3) 0.059(3) Uiso 1 d . .
O4 O -0.2341(4) 0.6756(3) 0.2967(3) 0.061(3) Uiso 1 d . .
O5 O -0.2023(4) 0.8425(3) 0.2283(2) 0.039(2) Uiso 1 d . .
O6 O -0.1552(4) 0.7702(3) 0.2567(2) 0.037(2) Uiso 1 d . .
O7 O -0.0483(4) 0.4032(3) 0.4000(3) 0.041(3) Uiso 1 d . .
O8 O -0.0041(3) 0.4302(3) 0.3522(2) 0.035(2) Uiso 1 d . .
O9 O 0.0198(4) 0.3435(3) 0.2752(3) 0.061(3) Uiso 1 d . .
O10 O 0.2172(5) 0.5925(4) 0.2988(4) 0.085(4) Uiso 1 d . .
O11 O 0.1607(4) 0.5674(3) 0.1853(3) 0.043(3) Uiso 1 d . .
O12 O 0.2110(4) 0.5967(3) 0.1418(3) 0.055(3) Uiso 1 d . .
O13 O -0.0473(4) 0.4840(3) 0.4302(2) 0.037(2) Uiso 1 d . .
O14 O -0.0881(4) 0.4823(3) 0.3582(2) 0.037(2) Uiso 1 d . .
O15 O -0.2482(4) 0.5177(3) 0.3054(3) 0.048(3) Uiso 1 d . .
O16 O -0.1627(4) 0.3465(3) 0.1371(3) 0.051(3) Uiso 1 d . .
O17 O -0.2785(3) 0.4425(3) 0.0891(2) 0.033(2) Uiso 1 d . .
O18 O -0.3320(4) 0.4400(3) 0.0184(3) 0.040(2) Uiso 1 d . .
O19 O -0.3882(4) 0.5166(3) 0.0198(2) 0.036(2) Uiso 1 d . .
O20 O -0.2846(3) 0.5209(3) 0.0495(2) 0.034(2) Uiso 1 d . .
O21 O -0.1928(4) 0.5933(3) 0.0011(3) 0.050(3) Uiso 1 d . .
O22 O 0.0317(4) 0.3842(3) 0.1347(3) 0.062(3) Uiso 1 d . .
O23 O 0.1056(4) 0.5041(3) 0.1341(3) 0.043(3) Uiso 1 d . .
O24 O 0.2085(4) 0.5080(3) 0.1485(3) 0.053(3) Uiso 1 d . .
O27 O -0.3933(4) 0.4450(3) 0.0653(2) 0.037(2) Uiso 1 d . .
O28 O -0.3442(3) 0.5138(3) 0.0991(2) 0.033(2) Uiso 1 d . .
O29 O -0.4043(4) 0.5845(3) 0.1701(3) 0.051(3) Uiso 1 d . .
O30 O -0.1992(5) 0.7547(4) 0.0744(3) 0.072(3) Uiso 1 d . .
O31 O -0.1537(4) 0.7905(3) 0.1859(3) 0.039(2) Uiso 1 d . .
O32 O -0.1117(4) 0.8677(3) 0.2076(3) 0.042(3) Uiso 1 d . .
O33 O -0.1007(4) 0.8535(3) 0.2813(3) 0.041(3) Uiso 1 d . .
O34 O -0.0587(4) 0.7927(3) 0.2512(3) 0.042(3) Uiso 1 d . .
O35 O 0.0972(5) 0.7500(4) 0.3065(3) 0.072(3) Uiso 1 d . .
O36 O 0.0056(5) 0.7011(4) 0.0574(4) 0.081(4) Uiso 1 d . .
O37 O 0.0958(4) 0.5949(3) 0.1141(3) 0.046(3) Uiso 1 d . .
O38 O 0.1467(4) 0.5466(3) 0.0812(3) 0.048(3) Uiso 1 d . .
O100 O 0.2768(7) 0.2677(6) 0.1302(5) 0.134(6) Uiso 1 d . .
O101 O 0.0704(5) 0.7154(4) 0.4796(4) 0.090(4) Uiso 1 d . .
O102 O 0.0744(8) 0.1124(6) 0.3839(6) 0.141(6) Uiso 1 d . .
O103 O 0.2086(13) 0.2346(10) 0.0201(8) 0.082(8) Uiso 0.50 d P .
O104 O -0.2913(10) 0.6001(8) 0.2896(8) 0.200(10) Uiso 1 d . .
O106 O 0.2553(25) 0.2954(19) -0.0028(17) 0.210(29) Uiso 0.50 d P .
O107 O -0.3550(16) 0.1519(13) -0.0733(12) 0.157(14) Uiso 0.50 d P .
N1 N 0.0402(4) 0.5964(3) 0.3797(3) 0.036(3) Uiso 1 d . .
H1A H 0.0221(4) 0.5727(3) 0.3741(3) 0.043 Uiso 1 calc R .
N2 N -0.1580(5) 0.6966(4) 0.2878(3) 0.041(3) Uiso 1 d . .
H2A H -0.1433(5) 0.7174(4) 0.2799(3) 0.049 Uiso 1 calc R .
N3 N 0.0357(5) 0.4116(4) 0.2991(3) 0.044(3) Uiso 1 d . .
H3A H 0.0273(5) 0.4290(4) 0.3136(3) 0.053 Uiso 1 calc R .
N4 N 0.1581(5) 0.5554(4) 0.2520(4) 0.050(3) Uiso 1 d . .
H4A H 0.1495(5) 0.5484(4) 0.2291(4) 0.060 Uiso 1 calc R .
N5 N -0.1736(4) 0.4897(3) 0.2981(3) 0.035(3) Uiso 1 d . .
H5A H -0.1419(4) 0.4807(3) 0.3097(3) 0.042 Uiso 1 calc R .
N6 N -0.2053(4) 0.4069(3) 0.1467(3) 0.035(3) Uiso 1 d . .
H6A H -0.2283(4) 0.4262(3) 0.1354(3) 0.041 Uiso 1 calc R .
N7 N -0.1942(4) 0.5474(3) 0.0465(3) 0.038(3) Uiso 1 d . .
H7A H -0.2138(4) 0.5323(3) 0.0556(3) 0.045 Uiso 1 calc R .
N8 N 0.0199(5) 0.4558(4) 0.1212(3) 0.040(3) Uiso 1 d . .
H8A H 0.0366(5) 0.4801(4) 0.1243(3) 0.048 Uiso 1 calc R .
N9 N -0.3432(4) 0.5826(3) 0.1411(3) 0.038(3) Uiso 1 d . .
H9A H -0.3321(4) 0.5668(3) 0.1268(3) 0.046 Uiso 1 calc R .
N10 N -0.2009(5) 0.7360(4) 0.1316(3) 0.047(3) Uiso 1 d . .
H10A H -0.1930(5) 0.7445(4) 0.1541(3) 0.056 Uiso 1 calc R .
N11 N 0.0249(5) 0.7454(4) 0.2549(3) 0.045(3) Uiso 1 d . .
H11A H -0.0077(5) 0.7533(4) 0.2451(3) 0.054 Uiso 1 calc R .
N12 N 0.0371(5) 0.6657(4) 0.1118(3) 0.042(3) Uiso 1 d . .
H12A H 0.0547(5) 0.6432(4) 0.1225(3) 0.051 Uiso 1 calc R .
N13 N 0.0856(5) 0.4351(4) 0.0309(4) 0.056(4) Uiso 1 d . .
N14 N 0.2710(6) 0.1493(5) 0.1213(4) 0.068(4) Uiso 1 d . .
N15 N -0.0992(5) 0.6297(4) 0.2015(4) 0.059(4) Uiso 1 d . .
N16 N -0.2059(5) 0.3755(4) 0.3657(3) 0.043(3) Uiso 1 d . .
N17 N -0.0275(5) 0.3102(4) 0.1796(4) 0.058(4) Uiso 1 d . .
N18 N -0.3407(5) 0.3321(4) 0.1404(3) 0.046(3) Uiso 1 d . .
N19 N 0.2906(5) 0.5310(4) 0.0774(3) 0.044(3) Uiso 1 d . .
N20 N 0.2211(12) 0.3503(10) 0.5180(8) 0.172(10) Uiso 1 d . .
N21 N 0.0154(4) 0.0840(3) 0.4644(3) 0.036(3) Uiso 1 d . .
N22 N -0.3707(5) 0.4720(4) 0.2502(3) 0.045(3) Uiso 1 d . .
N23 N 0.0117(5) 0.6014(4) 0.4903(3) 0.045(3) Uiso 1 d . .
N24 N -0.2936(9) 0.0632(7) -0.0977(7) 0.142(8) Uiso 1 d . .
N100 N 0.3103(7) 0.3309(6) 0.1554(5) 0.092(5) Uiso 1 d . .
N101 N 0.1107(7) 0.7503(6) 0.4446(5) 0.086(5) Uiso 1 d . .
N102 N 0.0466(8) 0.1069(6) 0.3226(6) 0.101(6) Uiso 1 d . .
N103 N 0.1342(27) 0.2725(20) -0.0196(18) 0.166(24) Uiso 0.50 d P .
C1 C 0.0832(6) 0.4760(5) 0.4386(4) 0.043(4) Uiso 1 d . .
C2 C 0.0686(6) 0.5147(4) 0.4159(4) 0.036(4) Uiso 1 d . .
C3 C 0.1028(6) 0.5510(4) 0.4229(4) 0.040(4) Uiso 1 d . .
C4 C 0.1517(6) 0.5478(5) 0.4525(4) 0.046(4) Uiso 1 d . .
H4B H 0.1744(6) 0.5716(5) 0.4580(4) 0.055 Uiso 1 calc R .
C5 C 0.1671(7) 0.5105(6) 0.4735(5) 0.069(5) Uiso 1 d . .
H5B H 0.2000(7) 0.5090(6) 0.4922(5) 0.083 Uiso 1 calc R .
C6 C 0.1324(6) 0.4755(5) 0.4661(5) 0.055(5) Uiso 1 d . .
H6B H 0.1428(6) 0.4505(5) 0.4803(5) 0.066 Uiso 1 calc R .
C7 C 0.0897(6) 0.5914(5) 0.4043(4) 0.042(4) Uiso 1 d . .
C8 C 0.0128(6) 0.6338(4) 0.3615(4) 0.036(4) Uiso 1 d . .
C9 C -0.0397(6) 0.6271(4) 0.3381(4) 0.037(4) Uiso 1 d . .
C10 C -0.0633(6) 0.5866(5) 0.3277(4) 0.042(4) Uiso 1 d . .
H10B H -0.0429(6) 0.5618(5) 0.3359(4) 0.050 Uiso 1 calc R .
C11 C -0.1145(6) 0.5821(5) 0.3061(4) 0.046(4) Uiso 1 d . .
H11B H -0.1289(6) 0.5546(5) 0.3000(4) 0.055 Uiso 1 calc R .
C12 C -0.1466(6) 0.6192(5) 0.2927(4) 0.046(4) Uiso 1 d . .
H12B H -0.1821(6) 0.6160(5) 0.2780(4) 0.055 Uiso 1 calc R .
C13 C -0.1258(6) 0.6586(5) 0.3013(4) 0.049(4) Uiso 1 d . .
C14 C -0.0712(6) 0.6650(4) 0.3238(4) 0.041(4) Uiso 1 d . .
C15 C -0.0473(6) 0.7065(5) 0.3313(4) 0.045(4) Uiso 1 d . .
H15A H -0.0672(6) 0.7311(5) 0.3216(4) 0.054 Uiso 1 calc R .
C16 C 0.0033(6) 0.7102(5) 0.3522(4) 0.050(4) Uiso 1 d . .
H16A H 0.0187(6) 0.7376(5) 0.3561(4) 0.060 Uiso 1 calc R .
C17 C 0.0347(7) 0.6741(5) 0.3687(4) 0.054(5) Uiso 1 d . .
H17A H 0.0697(7) 0.6778(5) 0.3841(4) 0.065 Uiso 1 calc R .
C18 C -0.2079(6) 0.7030(5) 0.2862(4) 0.047(4) Uiso 1 d . .
C19 C -0.2312(6) 0.7450(4) 0.2709(4) 0.038(4) Uiso 1 d . .
C20 C -0.2841(6) 0.7538(5) 0.2700(4) 0.042(4) Uiso 1 d . .
H20A H -0.3023(6) 0.7337(5) 0.2792(4) 0.051 Uiso 1 calc R .
C21 C -0.3074(7) 0.7914(5) 0.2557(4) 0.051(4) Uiso 1 d . .
H21A H -0.3418(7) 0.7971(5) 0.2550(4) 0.061 Uiso 1 calc R .
C22 C -0.2808(6) 0.8221(5) 0.2417(4) 0.046(4) Uiso 1 d . .
H22A H -0.2976(6) 0.8481(5) 0.2322(4) 0.056 Uiso 1 calc R .
C23 C -0.2299(6) 0.8144(4) 0.2419(4) 0.039(4) Uiso 1 d . .
C24 C -0.2051(5) 0.7750(4) 0.2567(4) 0.030(3) Uiso 1 d . .
C25 C -0.0418(6) 0.3736(4) 0.3757(4) 0.037(4) Uiso 1 d . .
C26 C -0.0169(6) 0.3890(4) 0.3503(4) 0.039(4) Uiso 1 d . .
C27 C -0.0104(6) 0.3593(4) 0.3247(4) 0.038(4) Uiso 1 d . .
C28 C -0.0269(6) 0.3169(5) 0.3245(5) 0.055(5) Uiso 1 d . .
H28A H -0.0219(6) 0.2976(5) 0.3074(5) 0.067 Uiso 1 calc R .
C29 C -0.0501(7) 0.3029(6) 0.3484(5) 0.067(5) Uiso 1 d . .
H29A H -0.0619(7) 0.2744(6) 0.3471(5) 0.081 Uiso 1 calc R .
C30 C -0.0568(6) 0.3314(5) 0.3759(5) 0.057(5) Uiso 1 d . .
H30A H -0.0709(6) 0.3214(5) 0.3934(5) 0.068 Uiso 1 calc R .
C31 C 0.0171(6) 0.3719(5) 0.2982(4) 0.044(4) Uiso 1 d . .
C32 C 0.0668(6) 0.4302(5) 0.2801(4) 0.043(4) Uiso 1 d . .
C33 C 0.0790(6) 0.4743(4) 0.2844(4) 0.037(4) Uiso 1 d . .
C34 C 0.0612(6) 0.5018(5) 0.3075(4) 0.045(4) Uiso 1 d . .
H34A H 0.0397(6) 0.4907(5) 0.3200(4) 0.054 Uiso 1 calc R .
C35 C 0.0754(6) 0.5439(5) 0.3113(5) 0.055(5) Uiso 1 d . .
H35A H 0.0629(6) 0.5614(5) 0.3263(5) 0.066 Uiso 1 calc R .
C36 C 0.1082(6) 0.5626(5) 0.2936(4) 0.046(4) Uiso 1 d . .
H36A H 0.1175(6) 0.5918(5) 0.2971(4) 0.056 Uiso 1 calc R .
C37 C 0.1262(6) 0.5376(4) 0.2712(4) 0.037(4) Uiso 1 d . .
C38 C 0.1123(6) 0.4933(4) 0.2661(4) 0.041(4) Uiso 1 d . .
C39 C 0.1304(6) 0.4655(5) 0.2423(4) 0.053(5) Uiso 1 d . .
H39A H 0.1519(6) 0.4770(5) 0.2301(4) 0.064 Uiso 1 calc R .
C40 C 0.1167(7) 0.4245(5) 0.2379(5) 0.062(5) Uiso 1 d . .
H40A H 0.1276(7) 0.4078(5) 0.2216(5) 0.074 Uiso 1 calc R .
C41 C 0.0855(6) 0.4046(5) 0.2573(4) 0.055(5) Uiso 1 d . .
H41A H 0.0778(6) 0.3751(5) 0.2546(4) 0.066 Uiso 1 calc R .
C42 C 0.1989(7) 0.5813(5) 0.2648(5) 0.061(5) Uiso 1 d . .
C43 C 0.2245(7) 0.5989(5) 0.2392(5) 0.056(5) Uiso 1 d . .
C44 C 0.2717(8) 0.6227(6) 0.2539(6) 0.079(6) Uiso 1 d . .
H44A H 0.2854(8) 0.6279(6) 0.2792(6) 0.095 Uiso 1 calc R .
C45 C 0.2984(8) 0.6388(6) 0.2311(6) 0.082(6) Uiso 1 d . .
H45A H 0.3292(8) 0.6553(6) 0.2405(6) 0.099 Uiso 1 calc R .
C46 C 0.2763(8) 0.6287(6) 0.1925(5) 0.076(6) Uiso 1 d . .
H46A H 0.2936(8) 0.6386(6) 0.1768(5) 0.091 Uiso 1 calc R .
C47 C 0.2323(6) 0.6059(5) 0.1786(5) 0.054(5) Uiso 1 d . .
C48 C 0.2042(6) 0.5904(5) 0.2009(4) 0.043(4) Uiso 1 d . .
C49 C -0.0976(6) 0.4937(4) 0.4170(4) 0.036(4) Uiso 1 d . .
C50 C -0.1221(5) 0.4940(4) 0.3757(4) 0.026(3) Uiso 1 d . .
C51 C -0.1737(5) 0.5056(4) 0.3602(4) 0.032(4) Uiso 1 d . .
C52 C -0.2056(6) 0.5161(4) 0.3809(4) 0.044(4) Uiso 1 d . .
H52A H -0.2413(6) 0.5230(4) 0.3693(4) 0.052 Uiso 1 calc R .
C53 C -0.1829(6) 0.5161(5) 0.4198(4) 0.046(4) Uiso 1 d . .
H53A H -0.2033(6) 0.5239(5) 0.4342(4) 0.056 Uiso 1 calc R .
C54 C -0.1305(6) 0.5045(4) 0.4364(4) 0.039(4) Uiso 1 d . .
H54A H -0.1166(6) 0.5039(4) 0.4621(4) 0.047 Uiso 1 calc R .
C55 C -0.2017(6) 0.5046(4) 0.3190(4) 0.037(4) Uiso 1 d . .
C56 C -0.1910(5) 0.4873(4) 0.2592(4) 0.031(4) Uiso 1 d . .
C57 C -0.1747(5) 0.4535(4) 0.2422(4) 0.032(4) Uiso 1 d . .
C58 C -0.1375(5) 0.4227(4) 0.2628(4) 0.037(4) Uiso 1 d . .
H58A H -0.1223(5) 0.4258(4) 0.2883(4) 0.045 Uiso 1 calc R .
C59 C -0.1240(6) 0.3888(5) 0.2458(4) 0.047(4) Uiso 1 d . .
H59A H -0.0986(6) 0.3692(5) 0.2598(4) 0.056 Uiso 1 calc R .
C60 C -0.1475(5) 0.3821(4) 0.2072(4) 0.038(4) Uiso 1 d . .
H60A H -0.1392(5) 0.3573(4) 0.1964(4) 0.045 Uiso 1 calc R .
C61 C -0.1815(5) 0.4113(4) 0.1862(4) 0.033(4) Uiso 1 d . .
C62 C -0.1960(5) 0.4488(4) 0.2023(4) 0.033(4) Uiso 1 d . .
C63 C -0.2313(5) 0.4810(4) 0.1822(4) 0.035(4) Uiso 1 d . .
H63A H -0.2455(5) 0.4787(4) 0.1567(4) 0.042 Uiso 1 calc R .
C64 C -0.2453(6) 0.5156(5) 0.1990(4) 0.042(4) Uiso 1 d . .
H64A H -0.2685(6) 0.5366(5) 0.1851(4) 0.050 Uiso 1 calc R .
C65 C -0.2240(5) 0.5193(4) 0.2387(4) 0.037(4) Uiso 1 d . .
H65A H -0.2324(5) 0.5432(4) 0.2504(4) 0.045 Uiso 1 calc R .
C66 C -0.1951(6) 0.3754(5) 0.1254(4) 0.038(4) Uiso 1 d . .
C67 C -0.2301(6) 0.3787(4) 0.0856(4) 0.038(4) Uiso 1 d . .
C68 C -0.2668(5) 0.4106(4) 0.0701(4) 0.031(4) Uiso 1 d . .
C69 C -0.2959(6) 0.4092(4) 0.0313(4) 0.036(4) Uiso 1 d . .
C70 C -0.2871(6) 0.3774(5) 0.0097(4) 0.047(4) Uiso 1 d . .
H70A H -0.3067(6) 0.3766(5) -0.0154(4) 0.056 Uiso 1 calc R .
C71 C -0.2484(6) 0.3457(5) 0.0252(4) 0.051(4) Uiso 1 d . .
H71A H -0.2424(6) 0.3242(5) 0.0102(4) 0.061 Uiso 1 calc R .
C72 C -0.2194(6) 0.3459(5) 0.0622(4) 0.051(4) Uiso 1 d . .
H72A H -0.1932(6) 0.3251(5) 0.0720(4) 0.061 Uiso 1 calc R .
C73 C -0.3624(5) 0.5411(4) 0.0030(4) 0.032(4) Uiso 1 d . .
C74 C -0.3069(5) 0.5443(4) 0.0185(3) 0.024(3) Uiso 1 d . .
C75 C -0.2762(5) 0.5682(4) 0.0025(4) 0.030(3) Uiso 1 d . .
C76 C -0.3055(6) 0.5923(4) -0.0309(4) 0.034(4) Uiso 1 d . .
H76A H -0.2871(6) 0.6095(4) -0.0424(4) 0.041 Uiso 1 calc R .
C77 C -0.3582(6) 0.5899(4) -0.0450(4) 0.042(4) Uiso 1 d . .
H77A H -0.3756(6) 0.6053(4) -0.0664(4) 0.051 Uiso 1 calc R .
C78 C -0.3885(6) 0.5652(4) -0.0290(4) 0.038(4) Uiso 1 d . .
H78A H -0.4254(6) 0.5647(4) -0.0395(4) 0.046 Uiso 1 calc R .
C79 C -0.2195(5) 0.5709(4) 0.0159(4) 0.032(4) Uiso 1 d . .
C80 C -0.1386(6) 0.5454(4) 0.0651(4) 0.034(4) Uiso 1 d . .
C81 C -0.1147(6) 0.5038(4) 0.0749(4) 0.038(4) Uiso 1 d . .
C82 C -0.1447(6) 0.4655(5) 0.0650(4) 0.047(4) Uiso 1 d . .
H82A H -0.1811(6) 0.4671(5) 0.0524(4) 0.056 Uiso 1 calc R .
C83 C -0.1207(6) 0.4261(5) 0.0739(4) 0.049(4) Uiso 1 d . .
H83A H -0.1412(6) 0.4011(5) 0.0672(4) 0.059 Uiso 1 calc R .
C84 C -0.0670(6) 0.4225(5) 0.0924(4) 0.045(4) Uiso 1 d . .
H84A H -0.0519(6) 0.3950(5) 0.0976(4) 0.054 Uiso 1 calc R .
C85 C -0.0350(6) 0.4583(5) 0.1035(4) 0.046(4) Uiso 1 d . .
C86 C -0.0584(6) 0.5001(4) 0.0934(4) 0.038(4) Uiso 1 d . .
C87 C -0.0284(6) 0.5396(4) 0.1011(4) 0.041(4) Uiso 1 d . .
H87A H 0.0083(6) 0.5385(4) 0.1125(4) 0.049 Uiso 1 calc R .
C88 C -0.0524(6) 0.5782(5) 0.0922(4) 0.043(4) Uiso 1 d . .
H88A H -0.0321(6) 0.6034(5) 0.0980(4) 0.052 Uiso 1 calc R .
C89 C -0.1086(6) 0.5813(5) 0.0740(4) 0.046(4) Uiso 1 d . .
H89A H -0.1245(6) 0.6084(5) 0.0682(4) 0.056 Uiso 1 calc R .
C90 C 0.0513(6) 0.4200(5) 0.1343(4) 0.045(4) Uiso 1 d . .
C91 C 0.1087(6) 0.4277(5) 0.1441(4) 0.042(4) Uiso 1 d . .
C92 C 0.1321(6) 0.4673(4) 0.1435(4) 0.039(4) Uiso 1 d . .
C93 C 0.1888(6) 0.4700(5) 0.1512(4) 0.043(4) Uiso 1 d . .
C94 C 0.2174(7) 0.4316(5) 0.1592(4) 0.053(5) Uiso 1 d . .
H94A H 0.2539(7) 0.4327(5) 0.1641(4) 0.064 Uiso 1 calc R .
C95 C 0.1945(7) 0.3923(5) 0.1604(5) 0.060(5) Uiso 1 d . .
H95A H 0.2152(7) 0.3673(5) 0.1662(5) 0.072 Uiso 1 calc R .
C96 C 0.1413(7) 0.3903(5) 0.1529(4) 0.056(5) Uiso 1 d . .
H96A H 0.1257(7) 0.3635(5) 0.1535(4) 0.067 Uiso 1 calc R .
C97 C -0.4130(5) 0.4634(4) 0.0891(4) 0.031(4) Uiso 1 d . .
C98 C -0.3854(6) 0.5019(4) 0.1081(4) 0.034(4) Uiso 1 d . .
C99 C -0.4045(5) 0.5242(4) 0.1325(4) 0.033(4) Uiso 1 d . .
C100 C -0.4505(6) 0.5066(4) 0.1386(4) 0.040(4) Uiso 1 d . .
H10C H -0.4644(6) 0.5209(4) 0.1545(4) 0.048 Uiso 1 calc R .
C101 C -0.4744(6) 0.4697(4) 0.1218(4) 0.041(4) Uiso 1 d . .
H10D H -0.5037(6) 0.4588(4) 0.1267(4) 0.049 Uiso 1 calc R .
C102 C -0.4555(6) 0.4485(4) 0.0976(4) 0.036(4) Uiso 1 d . .
H10E H -0.4721(6) 0.4230(4) 0.0866(4) 0.044 Uiso 1 calc R .
C103 C -0.3830(6) 0.5660(4) 0.1499(4) 0.037(4) Uiso 1 d . .
C104 C -0.3163(6) 0.6225(4) 0.1519(4) 0.036(4) Uiso 1 d . .
C105 C -0.2844(6) 0.6385(4) 0.1332(4) 0.039(4) Uiso 1 d . .
C106 C -0.2738(7) 0.6134(6) 0.1059(5) 0.064(5) Uiso 1 d . .
H10F H -0.2894(7) 0.5862(6) 0.0995(5) 0.077 Uiso 1 calc R .
C107 C -0.2406(8) 0.6290(6) 0.0889(6) 0.080(6) Uiso 1 d . .
H10G H -0.2340(8) 0.6121(6) 0.0710(6) 0.096 Uiso 1 calc R .
C108 C -0.2154(8) 0.6703(6) 0.0975(5) 0.079(6) Uiso 1 d . .
H10H H -0.1921(8) 0.6798(6) 0.0858(5) 0.095 Uiso 1 calc R .
C109 C -0.2260(6) 0.6956(5) 0.1230(4) 0.043(4) Uiso 1 d . .
C110 C -0.2579(6) 0.6793(5) 0.1416(4) 0.042(4) Uiso 1 d . .
C111 C -0.2662(7) 0.7034(6) 0.1706(5) 0.063(5) Uiso 1 d . .
H11C H -0.2511(7) 0.7308(6) 0.1766(5) 0.076 Uiso 1 calc R .
C112 C -0.2962(8) 0.6864(7) 0.1896(6) 0.096(7) Uiso 1 d . .
H11D H -0.3001(8) 0.7024(7) 0.2090(6) 0.115 Uiso 1 calc R .
C113 C -0.3221(8) 0.6450(6) 0.1811(6) 0.082(6) Uiso 1 d . .
H11E H -0.3420(8) 0.6339(6) 0.1948(6) 0.098 Uiso 1 calc R .
C114 C -0.1877(7) 0.7631(5) 0.1088(5) 0.055(5) Uiso 1 d . .
C115 C -0.1608(6) 0.8044(4) 0.1232(4) 0.038(4) Uiso 1 d . .
C116 C -0.1456(5) 0.8156(4) 0.1611(4) 0.035(4) Uiso 1 d . .
C117 C -0.1218(6) 0.8566(4) 0.1723(4) 0.038(4) Uiso 1 d . .
C118 C -0.1106(6) 0.8843(5) 0.1473(4) 0.046(4) Uiso 1 d . .
H11G H -0.0933(6) 0.9105(5) 0.1554(4) 0.055 Uiso 1 calc R .
C119 C -0.1260(6) 0.8723(5) 0.1086(5) 0.056(5) Uiso 1 d . .
H11H H -0.1188(6) 0.8902(5) 0.0914(5) 0.067 Uiso 1 calc R .
C120 C -0.1513(6) 0.8335(5) 0.0985(4) 0.049(4) Uiso 1 d . .
H12C H -0.1629(6) 0.8261(5) 0.0736(4) 0.059 Uiso 1 calc R .
C121 C -0.0509(6) 0.8429(4) 0.2984(4) 0.037(4) Uiso 1 d . .
C122 C -0.0261(6) 0.8101(4) 0.2836(4) 0.037(4) Uiso 1 d . .
C123 C 0.0244(6) 0.7964(4) 0.3015(4) 0.038(4) Uiso 1 d . .
C124 C 0.0542(7) 0.8175(5) 0.3352(4) 0.051(4) Uiso 1 d . .
H12D H 0.0893(7) 0.8093(5) 0.3474(4) 0.061 Uiso 1 calc R .
C125 C 0.0325(6) 0.8495(5) 0.3499(5) 0.053(4) Uiso 1 d . .
H12E H 0.0524(6) 0.8626(5) 0.3720(5) 0.064 Uiso 1 calc R .
C126 C -0.0198(6) 0.8625(5) 0.3317(4) 0.045(4) Uiso 1 d . .
H12F H -0.0344(6) 0.8845(5) 0.3418(4) 0.054 Uiso 1 calc R .
C127 C 0.0515(7) 0.7624(5) 0.2883(4) 0.050(4) Uiso 1 d . .
C128 C 0.0439(6) 0.7161(5) 0.2340(4) 0.044(4) Uiso 1 d . .
C129 C 0.0197(6) 0.7173(5) 0.1947(4) 0.048(4) Uiso 1 d . .
C130 C -0.0222(7) 0.7451(5) 0.1777(5) 0.060(5) Uiso 1 d . .
H13A H -0.0344(7) 0.7638(5) 0.1920(5) 0.072 Uiso 1 calc R .
C131 C -0.0460(8) 0.7453(6) 0.1399(6) 0.081(6) Uiso 1 d . .
H13B H -0.0750(8) 0.7632(6) 0.1289(6) 0.098 Uiso 1 calc R .
C132 C -0.0263(7) 0.7180(6) 0.1175(5) 0.072(5) Uiso 1 d . .
H13C H -0.0427(7) 0.7180(6) 0.0920(5) 0.086 Uiso 1 calc R .
C133 C 0.0168(6) 0.6918(5) 0.1337(4) 0.049(4) Uiso 1 d . .
C134 C 0.0399(6) 0.6900(4) 0.1721(4) 0.038(4) Uiso 1 d . .
C135 C 0.0811(7) 0.6624(5) 0.1898(5) 0.063(5) Uiso 1 d . .
H13D H 0.0952(7) 0.6448(5) 0.1758(5) 0.075 Uiso 1 calc R .
C136 C 0.1019(8) 0.6600(6) 0.2275(5) 0.080(6) Uiso 1 d . .
H13E H 0.1288(8) 0.6401(6) 0.2385(5) 0.096 Uiso 1 calc R .
C137 C 0.0827(7) 0.6877(6) 0.2504(6) 0.074(6) Uiso 1 d . .
H13F H 0.0970(7) 0.6859(6) 0.2760(6) 0.089 Uiso 1 calc R .
C138 C 0.0326(7) 0.6714(5) 0.0759(5) 0.055(5) Uiso 1 d . .
C139 C 0.0591(6) 0.6392(5) 0.0597(4) 0.043(4) Uiso 1 d . .
C140 C 0.0886(6) 0.6052(5) 0.0785(4) 0.042(4) Uiso 1 d . .
C141 C 0.1179(6) 0.5785(5) 0.0615(4) 0.048(4) Uiso 1 d . .
C142 C 0.1126(6) 0.5866(5) 0.0243(4) 0.051(4) Uiso 1 d . .
H14A H 0.1296(6) 0.5687(5) 0.0124(4) 0.061 Uiso 1 calc R .
C143 C 0.0821(6) 0.6211(5) 0.0054(5) 0.062(5) Uiso 1 d . .
H14B H 0.0788(6) 0.6265(5) -0.0190(5) 0.074 Uiso 1 calc R .
C144 C 0.0569(6) 0.6475(5) 0.0233(5) 0.057(5) Uiso 1 d . .
H14C H 0.0378(6) 0.6713(5) 0.0109(5) 0.068 Uiso 1 calc R .
C145 C 0.0769(8) 0.4672(6) 0.0009(6) 0.095(7) Uiso 1 d . .
H14D H 0.1032(8) 0.4632(6) -0.0107(6) 0.142 Uiso 1 calc R .
H14E H 0.0799(8) 0.4960(6) 0.0109(6) 0.142 Uiso 1 calc R .
H14F H 0.0421(8) 0.4632(6) -0.0170(6) 0.142 Uiso 1 calc R .
C146 C 0.0444(7) 0.4429(6) 0.0476(6) 0.082(6) Uiso 1 d . .
H14G H 0.0487(7) 0.4225(6) 0.0673(6) 0.122 Uiso 1 calc R .
H14H H 0.0099(7) 0.4392(6) 0.0292(6) 0.122 Uiso 1 calc R .
H14I H 0.0477(7) 0.4719(6) 0.0572(6) 0.122 Uiso 1 calc R .
C147 C 0.1388(7) 0.4436(6) 0.0586(5) 0.080(6) Uiso 1 d . .
H14J H 0.1656(7) 0.4386(6) 0.0477(5) 0.119 Uiso 1 calc R .
H14K H 0.1444(7) 0.4245(6) 0.0793(5) 0.119 Uiso 1 calc R .
H14L H 0.1406(7) 0.4731(6) 0.0668(5) 0.119 Uiso 1 calc R .
C148 C 0.0816(7) 0.3904(5) 0.0146(4) 0.054(5) Uiso 1 d . .
H14M H 0.0452(7) 0.3856(5) -0.0014(4) 0.064 Uiso 1 calc R .
H14N H 0.1041(7) 0.3890(5) -0.0006(4) 0.064 Uiso 1 calc R .
C149 C 0.0973(7) 0.3549(5) 0.0424(5) 0.062(5) Uiso 1 d . .
C150 C 0.1468(8) 0.3403(6) 0.0553(5) 0.068(5) Uiso 1 d . .
H15B H 0.1728(8) 0.3531(6) 0.0476(5) 0.082 Uiso 1 calc R .
C151 C 0.1602(9) 0.3059(7) 0.0800(6) 0.094(7) Uiso 1 d . .
H15C H 0.1950(9) 0.2957(7) 0.0886(6) 0.112 Uiso 1 calc R .
C152 C 0.1224(9) 0.2869(7) 0.0918(6) 0.093(7) Uiso 1 d . .
H15D H 0.1316(9) 0.2635(7) 0.1079(6) 0.112 Uiso 1 calc R .
C153 C 0.0716(9) 0.3023(7) 0.0802(6) 0.098(7) Uiso 1 d . .
H15E H 0.0463(9) 0.2897(7) 0.0887(6) 0.118 Uiso 1 calc R .
C154 C 0.0577(8) 0.3373(6) 0.0552(6) 0.082(6) Uiso 1 d . .
H15G H 0.0234(8) 0.3486(6) 0.0474(6) 0.099 Uiso 1 calc R .
C155 C 0.3237(7) 0.1660(6) 0.1465(5) 0.069(5) Uiso 1 d . .
C156 C 0.2279(9) 0.1633(7) 0.1381(6) 0.093(7) Uiso 1 d D .
C157 C 0.2589(9) 0.1701(7) 0.0830(6) 0.094(7) Uiso 1 d . .
C158 C 0.2739(8) 0.1011(6) 0.1182(5) 0.076(6) Uiso 1 d . .
C159 C 0.1434(14) 0.1719(10) 0.0863(10) 0.098(14) Uiso 0.50 d PD .
C160 C 0.1762(11) 0.1488(9) 0.1178(7) 0.067(10) Uiso 0.50 d PD .
C161 C 0.1575(13) 0.1113(11) 0.1298(10) 0.091(13) Uiso 0.50 d PD .
C162 C 0.0913(14) 0.1566(13) 0.0674(11) 0.119(17) Uiso 0.50 d PD .
C163 C 0.1047(16) 0.0969(13) 0.1116(12) 0.137(19) Uiso 0.50 d PD .
C164 C 0.0708(14) 0.1220(14) 0.0821(12) 0.131(19) Uiso 0.50 d PD .
C165 C -0.1072(7) 0.6736(6) 0.2135(5) 0.075(6) Uiso 1 d . .
H16B H -0.0752(7) 0.6902(6) 0.2183(5) 0.112 Uiso 1 calc R .
H16C H -0.1160(7) 0.6718(6) 0.2357(5) 0.112 Uiso 1 calc R .
H16D H -0.1357(7) 0.6875(6) 0.1945(5) 0.112 Uiso 1 calc R .
C166 C -0.0875(7) 0.6324(5) 0.1652(5) 0.065(5) Uiso 1 d . .
H16E H -0.0555(7) 0.6487(5) 0.1691(5) 0.097 Uiso 1 calc R .
H16F H -0.1166(7) 0.6466(5) 0.1468(5) 0.097 Uiso 1 calc R .
H16G H -0.0833(7) 0.6037(5) 0.1570(5) 0.097 Uiso 1 calc R .
C167 C -0.1481(8) 0.6048(6) 0.1944(6) 0.087(6) Uiso 1 d . .
H16H H -0.1431(8) 0.5761(6) 0.1865(6) 0.130 Uiso 1 calc R .
H16I H -0.1765(8) 0.6188(6) 0.1754(6) 0.130 Uiso 1 calc R .
H16J H -0.1568(8) 0.6031(6) 0.2165(6) 0.130 Uiso 1 calc R .
C168 C -0.0539(7) 0.6072(6) 0.2304(5) 0.073(5) Uiso 1 d . .
H16K H -0.0224(7) 0.6252(6) 0.2358(5) 0.087 Uiso 1 calc R .
H16L H -0.0625(7) 0.6049(6) 0.2528(5) 0.087 Uiso 1 calc R .
C169 C -0.0409(7) 0.5630(6) 0.2201(5) 0.065(5) Uiso 1 d . .
C170 C -0.0015(7) 0.5579(6) 0.2045(5) 0.073(6) Uiso 1 d . .
H17B H 0.0168(7) 0.5823(6) 0.2010(5) 0.088 Uiso 1 calc R .
C171 C 0.0110(7) 0.5181(5) 0.1941(5) 0.063(5) Uiso 1 d . .
H17C H 0.0379(7) 0.5150(5) 0.1840(5) 0.075 Uiso 1 calc R .
C172 C -0.0170(8) 0.4830(6) 0.1990(5) 0.080(6) Uiso 1 d . .
H17D H -0.0095(8) 0.4559(6) 0.1914(5) 0.096 Uiso 1 calc R .
C173 C -0.0551(8) 0.4862(6) 0.2145(5) 0.075(6) Uiso 1 d . .
H17E H -0.0727(8) 0.4613(6) 0.2179(5) 0.090 Uiso 1 calc R .
C174 C -0.0684(7) 0.5258(5) 0.2254(5) 0.065(5) Uiso 1 d . .
H17F H -0.0948(7) 0.5280(5) 0.2360(5) 0.078 Uiso 1 calc R .
C175 C -0.1794(6) 0.3909(5) 0.3395(4) 0.054(5) Uiso 1 d . .
H17G H -0.1457(6) 0.3766(5) 0.3449(4) 0.081 Uiso 1 calc R .
H17H H -0.1739(6) 0.4217(5) 0.3422(4) 0.081 Uiso 1 calc R .
H17I H -0.2015(6) 0.3844(5) 0.3147(4) 0.081 Uiso 1 calc R .
C176 C -0.2568(6) 0.3977(5) 0.3569(4) 0.054(5) Uiso 1 d . .
H17J H -0.2508(6) 0.4283(5) 0.3607(4) 0.080 Uiso 1 calc R .
H17K H -0.2753(6) 0.3871(5) 0.3727(4) 0.080 Uiso 1 calc R .
H17L H -0.2778(6) 0.3923(5) 0.3316(4) 0.080 Uiso 1 calc R .
C177 C -0.2158(6) 0.3287(5) 0.3598(5) 0.056(5) Uiso 1 d . .
H17M H -0.1825(6) 0.3137(5) 0.3655(5) 0.085 Uiso 1 calc R .
H17N H -0.2370(6) 0.3236(5) 0.3345(5) 0.085 Uiso 1 calc R .
H17O H -0.2344(6) 0.3184(5) 0.3755(5) 0.085 Uiso 1 calc R .
C178 C -0.1693(6) 0.3866(5) 0.4043(4) 0.053(5) Uiso 1 d . .
H17P H -0.1353(6) 0.3725(5) 0.4089(4) 0.064 Uiso 1 calc R .
H17Q H -0.1633(6) 0.4177(5) 0.4060(4) 0.064 Uiso 1 calc R .
C179 C -0.1919(7) 0.3729(6) 0.4336(5) 0.066(5) Uiso 1 d . .
C180 C -0.2187(7) 0.4024(6) 0.4465(5) 0.077(6) Uiso 1 d . .
H18A H -0.2221(7) 0.4308(6) 0.4378(5) 0.093 Uiso 1 calc R .
C181 C -0.2421(9) 0.3896(8) 0.4740(7) 0.107(8) Uiso 1 d . .
H18C H -0.2609(9) 0.4092(8) 0.4833(7) 0.129 Uiso 1 calc R .
C182 C -0.2353(9) 0.3487(8) 0.4851(6) 0.099(7) Uiso 1 d . .
H18B H -0.2507(9) 0.3405(8) 0.5024(6) 0.119 Uiso 1 calc R .
C183 C -0.2113(8) 0.3209(7) 0.4752(6) 0.093(7) Uiso 1 d . .
H18D H -0.2094(8) 0.2930(7) 0.4847(6) 0.112 Uiso 1 calc R .
C184 C -0.1847(9) 0.3310(7) 0.4478(6) 0.094(7) Uiso 1 d . .
H18E H -0.1645(9) 0.3105(7) 0.4406(6) 0.113 Uiso 1 calc R .
C185 C -0.0609(7) 0.2849(6) 0.1960(5) 0.075(6) Uiso 1 d . .
H18F H -0.0557(7) 0.2545(6) 0.1930(5) 0.113 Uiso 1 calc R .
H18G H -0.0976(7) 0.2922(6) 0.1838(5) 0.113 Uiso 1 calc R .
H18H H -0.0509(7) 0.2916(6) 0.2218(5) 0.113 Uiso 1 calc R .
C186 C -0.0352(7) 0.3574(5) 0.1841(5) 0.069(5) Uiso 1 d . .
H18I H -0.0135(7) 0.3737(5) 0.1734(5) 0.103 Uiso 1 calc R .
H18J H -0.0252(7) 0.3642(5) 0.2098(5) 0.103 Uiso 1 calc R .
H18K H -0.0719(7) 0.3648(5) 0.1719(5) 0.103 Uiso 1 calc R .
C187 C -0.0437(8) 0.3017(6) 0.1382(5) 0.080(6) Uiso 1 d . .
H18L H -0.0215(8) 0.3184(6) 0.1282(5) 0.120 Uiso 1 calc R .
H18M H -0.0802(8) 0.3099(6) 0.1264(5) 0.120 Uiso 1 calc R .
H18N H -0.0396(8) 0.2714(6) 0.1341(5) 0.120 Uiso 1 calc R .
C188 C 0.0309(7) 0.3007(6) 0.1974(5) 0.070(5) Uiso 1 d . .
H18O H 0.0507(7) 0.3199(6) 0.1869(5) 0.084 Uiso 1 calc R .
H18P H 0.0412(7) 0.3072(6) 0.2235(5) 0.084 Uiso 1 calc R .
C189 C 0.0465(7) 0.2548(6) 0.1932(5) 0.073(6) Uiso 1 d . .
C190 C 0.0428(9) 0.2218(7) 0.2165(6) 0.097(7) Uiso 1 d . .
H19A H 0.0290(9) 0.2275(7) 0.2351(6) 0.117 Uiso 1 calc R .
C191 C 0.0599(10) 0.1799(9) 0.2121(8) 0.126(9) Uiso 1 d . .
H19B H 0.0579(10) 0.1582(9) 0.2284(8) 0.151 Uiso 1 calc R .
C192 C 0.0798(10) 0.1700(9) 0.1840(8) 0.126(9) Uiso 1 d . .
H19C H 0.0893(10) 0.1418(9) 0.1804(8) 0.152 Uiso 1 calc R .
C193 C 0.0850(9) 0.2035(8) 0.1616(7) 0.114(8) Uiso 1 d . .
H19D H 0.0999(9) 0.1978(8) 0.1435(7) 0.136 Uiso 1 calc R .
C194 C 0.0689(8) 0.2445(7) 0.1653(6) 0.098(7) Uiso 1 d . .
H19E H 0.0725(8) 0.2662(7) 0.1496(6) 0.118 Uiso 1 calc R .
C195 C -0.3228(7) 0.3669(5) 0.1691(5) 0.061(5) Uiso 1 d . .
H19F H -0.3530(7) 0.3836(5) 0.1693(5) 0.092 Uiso 1 calc R .
H19G H -0.2979(7) 0.3855(5) 0.1633(5) 0.092 Uiso 1 calc R .
H19H H -0.3061(7) 0.3540(5) 0.1929(5) 0.092 Uiso 1 calc R .
C196 C -0.3777(7) 0.3021(5) 0.1502(5) 0.061(5) Uiso 1 d . .
H19I H -0.4087(7) 0.3178(5) 0.1501(5) 0.092 Uiso 1 calc R .
H19J H -0.3601(7) 0.2902(5) 0.1743(5) 0.092 Uiso 1 calc R .
H19K H -0.3879(7) 0.2790(5) 0.1324(5) 0.092 Uiso 1 calc R .
C197 C -0.3666(6) 0.3544(5) 0.1039(4) 0.047(4) Uiso 1 d . .
H19L H -0.3957(6) 0.3721(5) 0.1057(4) 0.057 Uiso 1 calc R .
H19M H -0.3408(6) 0.3738(5) 0.0995(4) 0.057 Uiso 1 calc R .
C198 C -0.2934(7) 0.3071(6) 0.1408(5) 0.074(6) Uiso 1 d . .
H19N H -0.2691(7) 0.3259(6) 0.1346(5) 0.111 Uiso 1 calc R .
H19O H -0.3041(7) 0.2840(6) 0.1231(5) 0.111 Uiso 1 calc R .
H19P H -0.2763(7) 0.2951(6) 0.1649(5) 0.111 Uiso 1 calc R .
C199 C -0.3880(6) 0.3247(5) 0.0711(4) 0.048(4) Uiso 1 d . .
C200 C -0.4395(7) 0.3120(5) 0.0601(5) 0.064(5) Uiso 1 d . .
H20B H -0.4615(7) 0.3208(5) 0.0730(5) 0.077 Uiso 1 calc R .
C201 C -0.4604(8) 0.2840(6) 0.0274(5) 0.069(5) Uiso 1 d . .
H20C H -0.4955(8) 0.2745(6) 0.0190(5) 0.083 Uiso 1 calc R .
C202 C -0.4268(8) 0.2729(6) 0.0106(5) 0.074(6) Uiso 1 d . .
H20D H -0.4394(8) 0.2547(6) -0.0097(5) 0.089 Uiso 1 calc R .
C203 C -0.3764(8) 0.2856(6) 0.0203(5) 0.079(6) Uiso 1 d . .
H20E H -0.3550(8) 0.2770(6) 0.0069(5) 0.095 Uiso 1 calc R .
C204 C -0.3565(7) 0.3129(5) 0.0517(4) 0.056(5) Uiso 1 d . .
H20F H -0.3216(7) 0.3226(5) 0.0590(4) 0.067 Uiso 1 calc R .
C205 C 0.2890(6) 0.4948(5) 0.1032(4) 0.052(4) Uiso 1 d . .
H20G H 0.2570(6) 0.4980(5) 0.1095(4) 0.062 Uiso 1 calc R .
H20H H 0.2862(6) 0.4675(5) 0.0902(4) 0.062 Uiso 1 calc R .
C206 C 0.3380(6) 0.5274(5) 0.0653(5) 0.054(5) Uiso 1 d . .
H20I H 0.3383(6) 0.4994(5) 0.0545(5) 0.081 Uiso 1 calc R .
H20J H 0.3698(6) 0.5309(5) 0.0863(5) 0.081 Uiso 1 calc R .
H20K H 0.3364(6) 0.5495(5) 0.0475(5) 0.081 Uiso 1 calc R .
C207 C 0.2898(7) 0.5738(6) 0.0940(5) 0.075(6) Uiso 1 d . .
H20L H 0.3209(7) 0.5769(6) 0.1156(5) 0.112 Uiso 1 calc R .
H20M H 0.2585(7) 0.5764(6) 0.1007(5) 0.112 Uiso 1 calc R .
H20N H 0.2897(7) 0.5960(6) 0.0765(5) 0.112 Uiso 1 calc R .
C208 C 0.2421(6) 0.5281(5) 0.0444(4) 0.058(5) Uiso 1 d . .
H20O H 0.2411(6) 0.5005(5) 0.0327(4) 0.087 Uiso 1 calc R .
H20P H 0.2424(6) 0.5509(5) 0.0274(4) 0.087 Uiso 1 calc R .
H20Q H 0.2112(6) 0.5312(5) 0.0516(4) 0.087 Uiso 1 calc R .
C209 C 0.3356(7) 0.4923(5) 0.1382(5) 0.053(5) Uiso 1 d . .
C210 C 0.3782(7) 0.4665(6) 0.1405(5) 0.069(5) Uiso 1 d . .
H21B H 0.3787(7) 0.4519(6) 0.1195(5) 0.082 Uiso 1 calc R .
C211 C 0.4203(9) 0.4614(7) 0.1730(6) 0.088(6) Uiso 1 d . .
H21C H 0.4482(9) 0.4428(7) 0.1744(6) 0.106 Uiso 1 calc R .
C212 C 0.4195(10) 0.4850(7) 0.2033(7) 0.103(7) Uiso 1 d . .
H21D H 0.4484(10) 0.4832(7) 0.2251(7) 0.124 Uiso 1 calc R .
C213 C 0.3787(10) 0.5103(8) 0.2023(7) 0.110(8) Uiso 1 d . .
H21E H 0.3786(10) 0.5242(8) 0.2237(7) 0.132 Uiso 1 calc R .
C214 C 0.3364(8) 0.5162(6) 0.1700(6) 0.084(6) Uiso 1 d . .
H21F H 0.3091(8) 0.5354(6) 0.1690(6) 0.101 Uiso 1 calc R .
C215 C 0.1909(13) 0.3740(10) 0.5351(10) 0.178(13) Uiso 1 d . .
H21G H 0.2050(13) 0.4029(10) 0.5404(10) 0.266 Uiso 1 calc R .
H21H H 0.1925(13) 0.3600(10) 0.5577(10) 0.266 Uiso 1 calc R .
H21I H 0.1546(13) 0.3754(10) 0.5190(10) 0.266 Uiso 1 calc R .
C216 C 0.2199(14) 0.3699(12) 0.4804(11) 0.199(15) Uiso 1 d . .
H21J H 0.2411(14) 0.3523(12) 0.4702(11) 0.298 Uiso 1 calc R .
H21K H 0.2339(14) 0.3988(12) 0.4842(11) 0.298 Uiso 1 calc R .
H21L H 0.1839(14) 0.3706(12) 0.4637(11) 0.298 Uiso 1 calc R .
C217 C 0.1944(15) 0.3069(12) 0.5119(11) 0.214(16) Uiso 1 d . .
H21M H 0.2122(15) 0.2879(12) 0.5001(11) 0.322 Uiso 1 calc R .
H21N H 0.1579(15) 0.3102(12) 0.4964(11) 0.322 Uiso 1 calc R .
H21O H 0.1959(15) 0.2948(12) 0.5352(11) 0.322 Uiso 1 calc R .
C218 C 0.2800(12) 0.3421(11) 0.5348(10) 0.177(13) Uiso 1 d D .
H21P H 0.2996(12) 0.3688(11) 0.5357(10) 0.213 Uiso 1 calc R .
H21Q H 0.2912(12) 0.3211(11) 0.5202(10) 0.213 Uiso 1 calc R .
C219 C 0.2911(9) 0.3235(13) 0.5764(9) 0.220(17) Uiso 1 d D .
C220 C 0.2915(12) 0.2795(12) 0.5795(9) 0.202(15) Uiso 1 d D .
H22B H 0.2859(12) 0.2620(12) 0.5589(9) 0.243 Uiso 1 calc R .
C221 C 0.3003(16) 0.2611(9) 0.6140(11) 0.250(20) Uiso 1 d D .
H22C H 0.3001(16) 0.2311(9) 0.6165(11) 0.300 Uiso 1 calc R .
C222 C 0.3092(13) 0.2868(11) 0.6439(8) 0.176(13) Uiso 1 d D .
H22D H 0.3150(13) 0.2743(11) 0.6669(8) 0.211 Uiso 1 calc R .
C223 C 0.3099(15) 0.3314(12) 0.6409(9) 0.228(18) Uiso 1 d D .
H22E H 0.3188(15) 0.3486(12) 0.6620(9) 0.273 Uiso 1 calc R .
C224 C 0.2973(15) 0.3499(9) 0.6067(11) 0.227(18) Uiso 1 d D .
H22F H 0.2930(15) 0.3798(9) 0.6039(11) 0.273 Uiso 1 calc R .
C225 C 0.0339(8) 0.0432(6) 0.4532(5) 0.079(6) Uiso 1 d . .
H22G H 0.0438(8) 0.0482(6) 0.4318(5) 0.118 Uiso 1 calc R .
H22H H 0.0060(8) 0.0221(6) 0.4475(5) 0.118 Uiso 1 calc R .
H22I H 0.0642(8) 0.0327(6) 0.4730(5) 0.118 Uiso 1 calc R .
C226 C -0.0322(7) 0.1008(5) 0.4313(5) 0.059(5) Uiso 1 d . .
H22J H -0.0203(7) 0.1043(5) 0.4104(5) 0.071 Uiso 1 calc R .
H22R H -0.0595(7) 0.0786(5) 0.4249(5) 0.071 Uiso 1 calc R .
C227 C 0.0604(7) 0.1148(5) 0.4741(5) 0.068(5) Uiso 1 d . .
H22K H 0.0713(7) 0.1192(5) 0.4530(5) 0.101 Uiso 1 calc R .
H22L H 0.0895(7) 0.1032(5) 0.4941(5) 0.101 Uiso 1 calc R .
H22M H 0.0495(7) 0.1420(5) 0.4814(5) 0.101 Uiso 1 calc R .
C228 C -0.0001(7) 0.0782(6) 0.4965(5) 0.074(6) Uiso 1 d . .
H22N H -0.0120(7) 0.1054(6) 0.5030(5) 0.110 Uiso 1 calc R .
H22O H 0.0299(7) 0.0680(6) 0.5167(5) 0.110 Uiso 1 calc R .
H22P H -0.0283(7) 0.0574(6) 0.4911(5) 0.110 Uiso 1 calc R .
C229 C -0.1255(14) 0.1777(11) 0.4540(9) 0.167(12) Uiso 1 d . .
H22Q H -0.1542(14) 0.1775(11) 0.4624(9) 0.201 Uiso 1 calc R .
C230 C -0.0568(7) 0.1420(5) 0.4368(5) 0.056(5) Uiso 1 d . .
C231 C -0.0374(10) 0.1790(8) 0.4259(7) 0.121(9) Uiso 1 d . .
H23A H -0.0093(10) 0.1795(8) 0.4168(7) 0.145 Uiso 1 calc R .
C232 C -0.0981(9) 0.1410(8) 0.4492(6) 0.104(7) Uiso 1 d . .
H23C H -0.1091(9) 0.1141(8) 0.4548(6) 0.125 Uiso 1 calc R .
C233 C -0.1053(12) 0.2113(10) 0.4453(8) 0.140(10) Uiso 1 d . .
H23D H -0.1204(12) 0.2363(10) 0.4511(8) 0.168 Uiso 1 calc R .
C234 C -0.0698(12) 0.2210(10) 0.4307(8) 0.146(10) Uiso 1 d . .
H23B H -0.0638(12) 0.2489(10) 0.4239(8) 0.176 Uiso 1 calc R .
C235 C -0.3267(7) 0.4435(5) 0.2484(5) 0.061(5) Uiso 1 d . .
H23E H -0.2932(7) 0.4559(5) 0.2628(5) 0.091 Uiso 1 calc R .
H23F H -0.3283(7) 0.4407(5) 0.2232(5) 0.091 Uiso 1 calc R .
H23G H -0.3302(7) 0.4154(5) 0.2580(5) 0.091 Uiso 1 calc R .
C236 C -0.4223(6) 0.4534(5) 0.2282(4) 0.055(5) Uiso 1 d . .
H23H H -0.4503(6) 0.4721(5) 0.2296(4) 0.083 Uiso 1 calc R .
H23I H -0.4262(6) 0.4254(5) 0.2378(4) 0.083 Uiso 1 calc R .
H23J H -0.4243(6) 0.4507(5) 0.2030(4) 0.083 Uiso 1 calc R .
C237 C -0.3674(6) 0.4747(5) 0.2903(4) 0.049(4) Uiso 1 d . .
H23K H -0.3711(6) 0.4457(5) 0.2989(4) 0.059 Uiso 1 calc R .
H23L H -0.3324(6) 0.4853(5) 0.3049(4) 0.059 Uiso 1 calc R .
C238 C -0.3629(6) 0.5152(5) 0.2351(4) 0.052(4) Uiso 1 d . .
H23M H -0.3290(6) 0.5268(5) 0.2497(4) 0.078 Uiso 1 calc R .
H23N H -0.3906(6) 0.5346(5) 0.2358(4) 0.078 Uiso 1 calc R .
H23O H -0.3641(6) 0.5118(5) 0.2100(4) 0.078 Uiso 1 calc R .
C239 C -0.4078(7) 0.5030(5) 0.2968(5) 0.060(5) Uiso 1 d . .
C240 C -0.4555(7) 0.4854(6) 0.2974(5) 0.074(6) Uiso 1 d . .
H24A H -0.4621(7) 0.4559(6) 0.2933(5) 0.088 Uiso 1 calc R .
C241 C -0.4939(8) 0.5121(7) 0.3043(6) 0.084(6) Uiso 1 d . .
H24B H -0.5257(8) 0.5000(7) 0.3045(6) 0.101 Uiso 1 calc R .
C242 C -0.4853(10) 0.5536(7) 0.3103(6) 0.100(7) Uiso 1 d . .
H24C H -0.5115(10) 0.5707(7) 0.3143(6) 0.120 Uiso 1 calc R .
C243 C -0.4381(9) 0.5725(8) 0.3108(6) 0.102(7) Uiso 1 d . .
H24D H -0.4326(9) 0.6021(8) 0.3153(6) 0.122 Uiso 1 calc R .
C244 C -0.3993(8) 0.5474(6) 0.3046(5) 0.084(6) Uiso 1 d . .
H24E H -0.3672(8) 0.5600(6) 0.3055(5) 0.101 Uiso 1 calc R .
C245 C 0.0055(7) 0.6379(5) 0.5132(4) 0.057(5) Uiso 1 d . .
H24F H -0.0298(7) 0.6496(5) 0.5028(4) 0.085 Uiso 1 calc R .
H24G H 0.0310(7) 0.6600(5) 0.5138(4) 0.085 Uiso 1 calc R .
H24H H 0.0111(7) 0.6278(5) 0.5378(4) 0.085 Uiso 1 calc R .
C246 C 0.0653(6) 0.5828(5) 0.5054(5) 0.059(5) Uiso 1 d . .
H24I H 0.0687(6) 0.5592(5) 0.4901(5) 0.089 Uiso 1 calc R .
H24J H 0.0713(6) 0.5725(5) 0.5300(5) 0.089 Uiso 1 calc R .
H24K H 0.0912(6) 0.6047(5) 0.5060(5) 0.089 Uiso 1 calc R .
C247 C -0.0269(6) 0.5663(5) 0.4907(4) 0.047(4) Uiso 1 d . .
H24L H -0.0625(6) 0.5774(5) 0.4809(4) 0.070 Uiso 1 calc R .
H24M H -0.0199(6) 0.5567(5) 0.5156(4) 0.070 Uiso 1 calc R .
H24N H -0.0230(6) 0.5424(5) 0.4759(4) 0.070 Uiso 1 calc R .
C248 C 0.0018(6) 0.6151(5) 0.4504(4) 0.043(4) Uiso 1 d . .
H24O H 0.0293(6) 0.6356(5) 0.4504(4) 0.051 Uiso 1 calc R .
H24P H 0.0062(6) 0.5897(5) 0.4368(4) 0.051 Uiso 1 calc R .
C249 C -0.0500(6) 0.6347(5) 0.4300(4) 0.048(4) Uiso 1 d . .
C250 C -0.0919(6) 0.6090(5) 0.4067(4) 0.051(4) Uiso 1 d . .
H25A H -0.0866(6) 0.5794(5) 0.4047(4) 0.061 Uiso 1 calc R .
C251 C -0.1408(7) 0.6274(5) 0.3868(5) 0.055(5) Uiso 1 d . .
H25B H -0.1682(7) 0.6099(5) 0.3722(5) 0.066 Uiso 1 calc R .
C252 C -0.1487(8) 0.6707(6) 0.3886(5) 0.072(6) Uiso 1 d . .
H25C H -0.1809(8) 0.6830(6) 0.3743(5) 0.086 Uiso 1 calc R .
C253 C -0.1088(7) 0.6964(6) 0.4116(5) 0.074(6) Uiso 1 d . .
H25D H -0.1148(7) 0.7259(6) 0.4134(5) 0.088 Uiso 1 calc R .
C254 C -0.0607(7) 0.6791(5) 0.4317(5) 0.056(5) Uiso 1 d . .
H25E H -0.0344(7) 0.6971(5) 0.4468(5) 0.067 Uiso 1 calc R .
C255 C -0.3073(16) 0.0114(13) -0.1215(12) 0.085(12) Uiso 0.50 d P .
C257 C -0.3568(17) 0.0789(14) -0.1165(11) 0.082(12) Uiso 0.50 d P .
C259 C 0.2871(27) 0.3120(21) 0.2643(20) 0.169(24) Uiso 0.50 d P .
C260 C 0.2208(30) 0.3081(25) 0.2316(22) 0.186(28) Uiso 0.50 d P .
C261 C 0.2211(28) 0.2593(23) 0.2211(20) 0.171(25) Uiso 0.50 d P .
C262 C 0.2807(38) 0.2497(30) 0.2534(28) 0.249(39) Uiso 0.50 d P .
C300 C 0.3409(9) 0.3566(7) 0.1897(7) 0.117(8) Uiso 1 d . .
H30B H 0.3470(9) 0.3855(7) 0.1827(7) 0.175 Uiso 1 calc R .
H30C H 0.3743(9) 0.3427(7) 0.2020(7) 0.175 Uiso 1 calc R .
H30D H 0.3206(9) 0.3579(7) 0.2060(7) 0.175 Uiso 1 calc R .
C301 C 0.3011(8) 0.3541(6) 0.1208(6) 0.091(7) Uiso 1 d . .
H30E H 0.3142(8) 0.3833(6) 0.1260(6) 0.136 Uiso 1 calc R .
H30F H 0.2636(8) 0.3548(6) 0.1071(6) 0.136 Uiso 1 calc R .
H30G H 0.3193(8) 0.3396(6) 0.1065(6) 0.136 Uiso 1 calc R .
C302 C 0.2962(10) 0.2898(8) 0.1565(8) 0.116(8) Uiso 1 d . .
H30H H 0.3018(10) 0.2774(8) 0.1796(8) 0.139 Uiso 1 calc R .
C303 C 0.0897(11) 0.7917(9) 0.4472(8) 0.144(10) Uiso 1 d . .
H30I H 0.1028(11) 0.8123(9) 0.4337(8) 0.217 Uiso 1 calc R .
H30J H 0.1003(11) 0.8002(9) 0.4726(8) 0.217 Uiso 1 calc R .
H30K H 0.0516(11) 0.7906(9) 0.4369(8) 0.217 Uiso 1 calc R .
C304 C 0.1409(10) 0.7456(8) 0.4203(7) 0.122(9) Uiso 1 d . .
H30L H 0.1460(10) 0.7736(8) 0.4110(7) 0.183 Uiso 1 calc R .
H30M H 0.1222(10) 0.7270(8) 0.4001(7) 0.183 Uiso 1 calc R .
H30N H 0.1749(10) 0.7331(8) 0.4336(7) 0.183 Uiso 1 calc R .
C305 C 0.0984(8) 0.7150(7) 0.4612(6) 0.083(6) Uiso 1 d . .
H30O H 0.1129(8) 0.6885(7) 0.4580(6) 0.099 Uiso 1 calc R .
C306 C 0.0050(10) 0.0914(8) 0.2880(8) 0.135(9) Uiso 1 d . .
H30P H 0.0147(10) 0.0994(8) 0.2671(8) 0.202 Uiso 1 calc R .
H30Q H -0.0286(10) 0.1043(8) 0.2860(8) 0.202 Uiso 1 calc R .
H30R H 0.0022(10) 0.0604(8) 0.2889(8) 0.202 Uiso 1 calc R .
C307 C 0.0921(11) 0.1288(9) 0.3192(8) 0.138(10) Uiso 1 d . .
H30S H 0.0883(11) 0.1311(9) 0.2936(8) 0.207 Uiso 1 calc R .
H30T H 0.1236(11) 0.1126(9) 0.3320(8) 0.207 Uiso 1 calc R .
H30U H 0.0946(11) 0.1573(9) 0.3297(8) 0.207 Uiso 1 calc R .
C308 C 0.0415(12) 0.0995(9) 0.3541(9) 0.136(10) Uiso 1 d . .
H30V H 0.0121(12) 0.0839(9) 0.3547(9) 0.163 Uiso 1 calc R .
C309 C 0.2315(29) 0.2947(22) 0.0048(17) 0.102(19) Uiso 0.50 d P .
C310 C 0.1845(22) 0.2633(14) 0.0003(12) 0.066(13) Uiso 0.50 d P .
C311 C 0.1432(21) 0.2943(17) -0.0240(14) 0.095(16) Uiso 0.50 d P .
C312 C 0.3425(19) 0.4972(15) 0.6004(15) 0.100(15) Uiso 0.50 d P .
C313 C 0.3218(21) 0.4873(16) 0.5457(15) 0.180(15) Uiso 0.50 d P .
C314 C 0.2962(16) 0.4514(13) 0.5489(11) 0.085(12) Uiso 0.50 d P .
C315 C -0.5458(17) 0.3844(14) 0.2985(12) 0.076(12) Uiso 0.50 d P .
C316 C -0.5318(17) 0.3699(14) 0.3310(13) 0.091(13) Uiso 0.50 d P .
C317 C -0.5261(16) 0.3687(13) 0.2716(11) 0.075(11) Uiso 0.50 d P .
C318 C -0.0213(22) 0.2054(16) 0.2731(15) 0.115(16) Uiso 0.50 d P .
C319 C -0.0564(20) 0.1874(16) 0.3187(17) 0.115(17) Uiso 0.50 d P .
C320 C -0.0588(28) 0.1950(22) 0.2904(26) 0.135(25) Uiso 0.50 d P .
C321 C -0.7239(15) 0.4919(12) 0.2438(11) 0.072(11) Uiso 0.50 d P .
C322 C -0.6733(33) 0.5058(24) 0.2845(21) 0.169(25) Uiso 0.50 d P .
C323 C -0.6280(27) 0.5287(21) 0.3089(19) 0.156(22) Uiso 0.50 d P .
C324 C 0.2039(16) 0.6653(13) 0.0823(12) 0.085(12) Uiso 0.50 d P .
C326 C 0.1978(38) 0.7092(33) 0.1039(29) 0.251(40) Uiso 0.50 d P .
C327 C 0.2124(34) 0.7655(29) 0.1122(25) 0.223(35) Uiso 0.50 d P .
C328 C 0.1749(24) 0.7056(21) 0.1381(18) 0.150(21) Uiso 0.50 d P .
C329 C 0.1696(28) 0.7443(25) 0.1521(21) 0.183(27) Uiso 0.50 d P .
C400 C -0.3215(44) 0.2917(31) -0.0757(29) 0.253(42) Uiso 0.50 d P .
C401 C -0.5430(28) 0.3493(25) 0.2878(21) 0.170(26) Uiso 0.50 d P .
C402 C -0.3705(33) 0.2911(23) -0.0775(20) 0.168(25) Uiso 0.50 d P .
C403 C -0.4097(28) 0.2588(24) -0.0969(21) 0.169(25) Uiso 0.50 d P .
C404 C -0.5883(39) 0.4049(30) 0.2864(27) 0.228(38) Uiso 0.50 d P .
C405 C 0.4347(34) 0.2378(24) 0.5458(22) 0.183(27) Uiso 0.50 d P .
C406 C 0.3549(32) 0.2461(25) 0.4992(25) 0.191(29) Uiso 0.50 d P .
C407 C -0.0979(24) 0.1723(20) 0.2518(15) 0.098(15) Uiso 0.50 d P .
C408 C -0.0705(24) 0.1949(17) 0.2692(19) 0.087(16) Uiso 0.50 d P .
C409 C -0.1211(22) 0.1484(18) 0.2471(14) 0.108(17) Uiso 0.50 d P .
C410 C 0.2249(23) 0.0799(18) 0.0974(16) 0.133(19) Uiso 0.50 d P .
C411 C 0.1382(39) 0.0348(32) 0.0476(30) 0.257(42) Uiso 0.50 d P .
C412 C 0.1851(30) 0.0742(24) 0.0380(22) 0.195(29) Uiso 0.50 d P .
C413 C 0.4604(27) 0.2648(22) 0.5133(20) 0.177(26) Uiso 0.50 d P .
C414 C -0.3584(40) 0.2213(33) -0.1959(30) 0.257(42) Uiso 0.50 d P .
C415 C -0.3253(35) 0.1772(29) -0.1734(26) 0.227(35) Uiso 0.50 d P .
C416 C -0.4175(32) 0.2219(27) -0.0716(24) 0.209(32) Uiso 0.50 d P .
C417 C -0.2767(18) 0.5983(14) 0.3200(14) 0.091(13) Uiso 0.50 d P .
C418 C -0.3688(26) 0.1119(23) -0.1105(19) 0.160(24) Uiso 0.50 d P .
C420 C 0.2134(30) 0.2741(25) 0.0084(16) 0.102(20) Uiso 0.50 d P .
C421 C 0.1733(25) 0.2285(18) 0.0143(16) 0.119(18) Uiso 0.50 d P .
C422 C 0.4145(34) 0.3473(27) 0.5582(26) 0.224(34) Uiso 0.50 d P .
C423 C 0.4433(31) 0.3346(25) 0.6046(24) 0.198(30) Uiso 0.50 d P .
C424 C -0.2516(21) 0.0841(17) -0.1119(15) 0.124(17) Uiso 0.50 d P .
C425 C -0.2937(28) 0.0548(23) -0.1466(22) 0.181(27) Uiso 0.50 d P .
C426 C 0.0501(24) 0.1893(20) -0.0478(18) 0.145(21) Uiso 0.50 d P .
C427 C 0.0802(51) 0.1528(42) -0.0192(37) 0.307(55) Uiso 0.50 d P .
C428 C 0.1223(29) 0.1244(23) -0.0076(20) 0.167(24) Uiso 0.50 d P .
C429 C -0.6990(51) 0.4770(37) 0.2813(35) 0.255(49) Uiso 0.50 d P .
C430 C -0.4142(10) 0.1396(8) -0.0574(7) 0.121(9) Uiso 1 d . .
C431 C -0.6619(38) 0.4581(31) 0.2676(26) 0.291(37) Uiso 0.50 d P .
C432 C 0.1371(30) -0.0866(26) 0.0247(23) 0.200(30) Uiso 0.50 d P .
C433 C -0.5155(40) 0.4778(33) 0.4002(30) 0.269(44) Uiso 0.50 d P .
C434 C 0.4586(33) 0.2860(27) 0.5750(25) 0.221(33) Uiso 0.50 d P .
C435 C -0.0700(32) 0.1866(25) 0.2306(25) 0.203(30) Uiso 0.50 d P .
C436 C 0.1685(43) -0.1324(36) 0.0501(33) 0.289(48) Uiso 0.50 d P .
C437 C -0.3722(64) 0.2096(54) -0.0970(48) 0.398(79) Uiso 0.50 d P .
C438 C 0.3445(41) 0.4894(33) 0.5637(33) 0.132(45) Uiso 0.50 d P .
C439 C 0.3851(43) 0.2313(30) 0.5326(30) 0.224(37) Uiso 0.50 d P .

loop_
_atom_type_symbol
_atom_type_description
_atom_type_scat_dispersion_real
_atom_type_scat_dispersion_imag
_atom_type_scat_source
C C 0.0033 0.0016 'International Tables Vol C Tables 4.2.6.8 and 6.1.1.4'
H H 0.0000 0.0000 'International Tables Vol C Tables 4.2.6.8 and 6.1.1.4'
N N 0.0061 0.0033 'International Tables Vol C Tables 4.2.6.8 and 6.1.1.4'
O O 0.0106 0.0060 'International Tables Vol C Tables 4.2.6.8 and 6.1.1.4'
Ga Ga 0.2307 1.6083 'International Tables Vol C Tables 4.2.6.8 and 6.1.1.4'

loop_
_geom_angle_atom_site_label_1
_geom_angle_atom_site_label_2
_geom_angle_atom_site_label_3
_geom_angle
_geom_angle_site_symmetry_1
_geom_angle_site_symmetry_3
_geom_angle_publ_flag
O13 Ga1 O7 89.4(4) . . ?
O13 Ga1 O1 93.3(4) . . ?
O7 Ga1 O1 90.2(4) . . ?
O13 Ga1 O8 169.5(4) . . ?
O7 Ga1 O8 83.7(4) . . ?
O1 Ga1 O8 94.8(4) . . ?
O13 Ga1 O2 94.6(4) . . ?
O7 Ga1 O2 171.8(4) . . ?
O1 Ga1 O2 82.5(4) . . ?
O8 Ga1 O2 93.2(4) . . ?
O13 Ga1 O14 82.6(4) . . ?
O7 Ga1 O14 94.8(4) . . ?
O1 Ga1 O14 173.5(4) . . ?
O8 Ga1 O14 90.0(4) . . ?
O2 Ga1 O14 92.8(4) . . ?
O27 Ga2 O18 92.4(4) . . ?
O27 Ga2 O19 93.4(4) . . ?
O18 Ga2 O19 91.2(4) . . ?
O27 Ga2 O20 173.5(4) . . ?
O18 Ga2 O20 92.9(4) . . ?
O19 Ga2 O20 82.8(4) . . ?
O27 Ga2 O28 82.3(4) . . ?
O18 Ga2 O28 173.4(4) . . ?
O19 Ga2 O28 93.2(4) . . ?
O20 Ga2 O28 92.6(4) . . ?
O27 Ga2 O17 94.0(4) . . ?
O18 Ga2 O17 82.4(4) . . ?
O19 Ga2 O17 170.4(4) . . ?
O20 Ga2 O17 90.4(3) . . ?
O28 Ga2 O17 93.8(3) . . ?
O32 Ga3 O5 95.2(4) . . ?
O32 Ga3 O33 90.4(4) . . ?
O5 Ga3 O33 91.3(4) . . ?
O32 Ga3 O6 172.7(4) . . ?
O5 Ga3 O6 83.0(4) . . ?
O33 Ga3 O6 96.7(4) . . ?
O32 Ga3 O34 95.0(4) . . ?
O5 Ga3 O34 168.6(4) . . ?
O33 Ga3 O34 83.6(4) . . ?
O6 Ga3 O34 87.5(4) . . ?
O32 Ga3 O31 83.3(4) . . ?
O5 Ga3 O31 93.3(4) . . ?
O33 Ga3 O31 172.5(4) . . ?
O6 Ga3 O31 89.7(4) . . ?
O34 Ga3 O31 92.8(4) . . ?
O24 Ga4 O12 89.4(4) . . ?
O24 Ga4 O38 92.1(4) . . ?
O12 Ga4 O38 92.2(4) . . ?
O24 Ga4 O37 173.8(4) . . ?
O12 Ga4 O37 94.6(4) . . ?
O38 Ga4 O37 83.0(4) . . ?
O24 Ga4 O11 93.8(4) . . ?
O12 Ga4 O11 83.9(4) . . ?
O38 Ga4 O11 172.8(4) . . ?
O37 Ga4 O11 91.3(4) . . ?
O24 Ga4 O23 83.2(4) . . ?
O12 Ga4 O23 169.9(4) . . ?
O38 Ga4 O23 95.0(4) . . ?
O37 Ga4 O23 93.3(4) . . ?
O11 Ga4 O23 89.7(4) . . ?
C1 O1 Ga1 112.8(9) . . ?
C2 O2 Ga1 111.8(8) . . ?
C23 O5 Ga3 111.2(8) . . ?
C24 O6 Ga3 112.7(8) . . ?
C25 O7 Ga1 111.4(8) . . ?
C26 O8 Ga1 111.4(8) . . ?
C48 O11 Ga4 109.6(8) . . ?
C47 O12 Ga4 109.3(10) . . ?
C49 O13 Ga1 113.9(8) . . ?
C50 O14 Ga1 111.5(8) . . ?
C68 O17 Ga2 111.5(8) . . ?
C69 O18 Ga2 113.2(8) . . ?
C73 O19 Ga2 109.7(8) . . ?
C74 O20 Ga2 110.3(8) . . ?
C92 O23 Ga4 111.0(9) . . ?
C93 O24 Ga4 112.7(9) . . ?
C97 O27 Ga2 112.7(8) . . ?
C98 O28 Ga2 112.5(8) . . ?
C116 O31 Ga3 110.1(8) . . ?
C117 O32 Ga3 111.0(8) . . ?
C121 O33 Ga3 111.0(8) . . ?
C122 O34 Ga3 111.2(8) . . ?
C140 O37 Ga4 111.2(8) . . ?
C141 O38 Ga4 110.7(9) . . ?
C421 O103 C310 73.1(46) . . ?
C421 O103 C420 108.6(56) . . ?
C310 O103 C420 36.7(30) . . ?
C309 O106 C420 24.9(64) . . ?
C437 O107 C418 106.9(60) . . ?
C437 O107 C430 103.7(54) . . ?
C418 O107 C430 98.5(29) . . ?
C7 N1 C8 131.2(12) . . ?
C18 N2 C13 127.2(13) . . ?
C31 N3 C32 130.7(13) . . ?
C42 N4 C37 127.9(14) . . ?
C55 N5 C56 126.8(12) . . ?
C66 N6 C61 126.7(11) . . ?
C79 N7 C80 126.2(12) . . ?
C90 N8 C85 129.2(13) . . ?
C103 N9 C104 129.2(12) . . ?
C114 N10 C109 127.6(13) . . ?
C127 N11 C128 128.1(13) . . ?
C138 N12 C133 128.2(13) . . ?
C146 N13 C145 107.0(14) . . ?
C146 N13 C147 109.5(14) . . ?
C145 N13 C147 107.7(14) . . ?
C146 N13 C148 111.8(13) . . ?
C145 N13 C148 108.4(13) . . ?
C147 N13 C148 112.2(13) . . ?
C158 N14 C155 109.2(14) . . ?
C158 N14 C157 109.8(14) . . ?
C155 N14 C157 108.8(14) . . ?
C158 N14 C156 111.9(14) . . ?
C155 N14 C156 107.3(14) . . ?
C157 N14 C156 109.7(14) . . ?
C167 N15 C165 109.0(14) . . ?
C167 N15 C168 109.9(14) . . ?
C165 N15 C168 111.0(13) . . ?
C167 N15 C166 107.7(14) . . ?
C165 N15 C166 109.5(13) . . ?
C168 N15 C166 109.7(13) . . ?
C176 N16 C177 108.7(12) . . ?
C176 N16 C175 108.2(11) . . ?
C177 N16 C175 108.0(11) . . ?
C176 N16 C178 111.1(12) . . ?
C177 N16 C178 113.4(12) . . ?
C175 N16 C178 107.2(11) . . ?
C185 N17 C186 109.7(13) . . ?
C185 N17 C188 112.6(13) . . ?
C186 N17 C188 107.5(13) . . ?
C185 N17 C187 110.9(13) . . ?
C186 N17 C187 106.8(13) . . ?
C188 N17 C187 109.1(13) . . ?
C198 N18 C196 108.2(12) . . ?
C198 N18 C195 108.0(13) . . ?
C196 N18 C195 109.5(12) . . ?
C198 N18 C197 111.5(12) . . ?
C196 N18 C197 112.6(12) . . ?
C195 N18 C197 106.9(11) . . ?
C207 N19 C208 106.9(12) . . ?
C207 N19 C206 109.9(12) . . ?
C208 N19 C206 108.5(12) . . ?
C207 N19 C205 111.7(12) . . ?
C208 N19 C205 108.1(11) . . ?
C206 N19 C205 111.5(11) . . ?
C215 N20 C217 102.6(28) . . ?
C215 N20 C218 124.6(31) . . ?
C217 N20 C218 107.0(28) . . ?
C215 N20 C216 113.5(28) . . ?
C217 N20 C216 109.9(30) . . ?
C218 N20 C216 98.8(26) . . ?
C228 N21 C225 111.6(13) . . ?
C228 N21 C227 108.0(13) . . ?
C225 N21 C227 107.2(12) . . ?
C228 N21 C226 110.6(12) . . ?
C225 N21 C226 108.0(12) . . ?
C227 N21 C226 111.4(11) . . ?
C236 N22 C235 110.3(12) . . ?
C236 N22 C238 110.6(12) . . ?
C235 N22 C238 107.0(11) . . ?
C236 N22 C237 108.9(11) . . ?
C235 N22 C237 107.7(12) . . ?
C238 N22 C237 112.3(11) . . ?
C246 N23 C245 110.7(12) . . ?
C246 N23 C247 107.3(11) . . ?
C245 N23 C247 108.9(11) . . ?
C246 N23 C248 108.7(11) . . ?
C245 N23 C248 112.0(11) . . ?
C247 N23 C248 109.1(11) . . ?
C424 N24 C257 118.4(28) . . ?
C424 N24 C255 103.6(27) . . ?
C257 N24 C255 92.0(23) . . ?
C424 N24 C425 57.6(28) . . ?
C257 N24 C425 87.1(29) . . ?
C255 N24 C425 56.5(25) . . ?
C302 N100 C301 122.5(21) . . ?
C302 N100 C300 123.1(21) . . ?
C301 N100 C300 114.3(17) . . ?
C305 N101 C303 121.7(20) . . ?
C305 N101 C304 120.4(19) . . ?
C303 N101 C304 117.5(20) . . ?
C308 N102 C307 122.3(25) . . ?
C308 N102 C306 119.8(24) . . ?
C307 N102 C306 117.9(21) . . ?
C311 N103 C310 89.0(82) . . ?
C311 N103 C421 129.8(93) . . ?
C310 N103 C421 41.5(33) . . ?
O1 C1 C6 125.0(14) . . ?
O1 C1 C2 117.4(13) . . ?
C6 C1 C2 117.6(14) . . ?
O2 C2 C3 124.5(12) . . ?
O2 C2 C1 114.7(12) . . ?
C3 C2 C1 120.7(13) . . ?
C2 C3 C4 117.4(13) . . ?
C2 C3 C7 124.4(14) . . ?
C4 C3 C7 118.0(13) . . ?
C5 C4 C3 122.6(15) . . ?
C4 C5 C6 118.7(17) . . ?
C1 C6 C5 123.0(16) . . ?
O3 C7 N1 120.8(13) . . ?
O3 C7 C3 121.1(14) . . ?
N1 C7 C3 118.0(13) . . ?
C17 C8 C9 122.2(14) . . ?
C17 C8 N1 121.9(13) . . ?
C9 C8 N1 115.7(12) . . ?
C10 C9 C8 125.0(13) . . ?
C10 C9 C14 118.0(13) . . ?
C8 C9 C14 117.1(12) . . ?
C11 C10 C9 122.3(14) . . ?
C10 C11 C12 120.4(15) . . ?
C13 C12 C11 119.6(15) . . ?
C12 C13 C14 122.0(14) . . ?
C12 C13 N2 120.2(14) . . ?
C14 C13 N2 117.9(13) . . ?
C15 C14 C13 122.8(14) . . ?
C15 C14 C9 119.5(13) . . ?
C13 C14 C9 117.7(13) . . ?
C16 C15 C14 119.9(15) . . ?
C15 C16 C17 122.5(15) . . ?
C8 C17 C16 118.7(15) . . ?
O4 C18 N2 123.3(14) . . ?
O4 C18 C19 121.1(14) . . ?
N2 C18 C19 115.7(13) . . ?
C24 C19 C20 119.4(13) . . ?
C24 C19 C18 123.1(13) . . ?
C20 C19 C18 117.4(13) . . ?
C21 C20 C19 119.5(14) . . ?
C20 C21 C22 121.3(15) . . ?
C23 C22 C21 120.7(14) . . ?
O5 C23 C22 123.6(13) . . ?
O5 C23 C24 117.8(12) . . ?
C22 C23 C24 118.7(13) . . ?
O6 C24 C19 124.2(12) . . ?
O6 C24 C23 115.2(12) . . ?
C19 C24 C23 120.5(13) . . ?
O7 C25 C30 122.0(13) . . ?
O7 C25 C26 116.2(12) . . ?
C30 C25 C26 121.7(14) . . ?
O8 C26 C27 125.5(13) . . ?
O8 C26 C25 117.0(12) . . ?
C27 C26 C25 117.4(12) . . ?
C28 C27 C26 120.5(14) . . ?
C28 C27 C31 118.1(13) . . ?
C26 C27 C31 121.3(13) . . ?
C29 C28 C27 121.4(16) . . ?
C28 C29 C30 120.9(17) . . ?
C25 C30 C29 118.0(15) . . ?
O9 C31 N3 123.3(14) . . ?
O9 C31 C27 117.2(13) . . ?
N3 C31 C27 119.4(13) . . ?
C41 C32 C33 120.4(14) . . ?
C41 C32 N3 120.1(13) . . ?
C33 C32 N3 119.5(13) . . ?
C32 C33 C34 122.6(13) . . ?
C32 C33 C38 120.0(13) . . ?
C34 C33 C38 117.3(13) . . ?
C35 C34 C33 119.9(15) . . ?
C34 C35 C36 123.1(15) . . ?
C37 C36 C35 119.1(14) . . ?
C36 C37 C38 120.3(13) . . ?
C36 C37 N4 121.0(13) . . ?
C38 C37 N4 118.6(12) . . ?
C37 C38 C33 120.3(13) . . ?
C37 C38 C39 122.0(13) . . ?
C33 C38 C39 117.7(13) . . ?
C40 C39 C38 120.9(16) . . ?
C39 C40 C41 122.0(17) . . ?
C32 C41 C40 118.9(15) . . ?
O10 C42 N4 122.0(16) . . ?
O10 C42 C43 118.7(16) . . ?
N4 C42 C43 119.2(16) . . ?
C44 C43 C48 119.5(16) . . ?
C44 C43 C42 118.6(16) . . ?
C48 C43 C42 121.7(15) . . ?
C45 C44 C43 120.9(19) . . ?
C44 C45 C46 117.1(19) . . ?
C47 C46 C45 122.4(19) . . ?
C46 C47 O12 122.3(16) . . ?
C46 C47 C48 121.3(17) . . ?
O12 C47 C48 116.4(14) . . ?
O11 C48 C47 118.4(13) . . ?
O11 C48 C43 122.8(14) . . ?
C47 C48 C43 118.7(14) . . ?
O13 C49 C54 127.6(13) . . ?
O13 C49 C50 115.9(12) . . ?
C54 C49 C50 116.5(13) . . ?
O14 C50 C51 127.5(12) . . ?
O14 C50 C49 113.7(11) . . ?
C51 C50 C49 118.7(12) . . ?
C50 C51 C52 122.9(13) . . ?
C50 C51 C55 121.7(12) . . ?
C52 C51 C55 115.3(12) . . ?
C51 C52 C53 118.8(14) . . ?
C54 C53 C52 119.7(15) . . ?
C49 C54 C53 123.3(14) . . ?
O15 C55 N5 122.6(13) . . ?
O15 C55 C51 120.3(13) . . ?
N5 C55 C51 117.1(12) . . ?
C65 C56 C57 120.8(13) . . ?
C65 C56 N5 119.2(12) . . ?
C57 C56 N5 120.0(12) . . ?
C56 C57 C58 121.1(12) . . ?
C56 C57 C62 120.3(12) . . ?
C58 C57 C62 118.6(12) . . ?
C59 C58 C57 120.2(14) . . ?
C58 C59 C60 121.8(14) . . ?
C61 C60 C59 120.2(13) . . ?
C60 C61 C62 120.7(13) . . ?
C60 C61 N6 122.7(12) . . ?
C62 C61 N6 116.6(11) . . ?
C63 C62 C61 124.2(12) . . ?
C63 C62 C57 117.4(12) . . ?
C61 C62 C57 118.3(12) . . ?
C64 C63 C62 122.1(13) . . ?
C63 C64 C65 119.4(14) . . ?
C56 C65 C64 119.8(13) . . ?
O16 C66 N6 124.3(13) . . ?
O16 C66 C67 123.1(13) . . ?
N6 C66 C67 112.5(12) . . ?
C68 C67 C72 119.4(13) . . ?
C68 C67 C66 126.7(13) . . ?
C72 C67 C66 113.6(12) . . ?
O17 C68 C67 124.0(12) . . ?
O17 C68 C69 116.9(12) . . ?
C67 C68 C69 119.2(12) . . ?
O18 C69 C70 123.0(13) . . ?
O18 C69 C68 116.0(12) . . ?
C70 C69 C68 120.9(13) . . ?
C69 C70 C71 119.9(15) . . ?
C72 C71 C70 121.2(15) . . ?
C71 C72 C67 119.2(15) . . ?
O19 C73 C74 118.9(12) . . ?
O19 C73 C78 122.7(12) . . ?
C74 C73 C78 118.4(12) . . ?
O20 C74 C75 121.6(11) . . ?
O20 C74 C73 115.2(11) . . ?
C75 C74 C73 123.2(12) . . ?
C74 C75 C79 125.9(12) . . ?
C74 C75 C76 115.9(12) . . ?
C79 C75 C76 118.2(12) . . ?
C77 C76 C75 120.5(13) . . ?
C76 C77 C78 123.1(14) . . ?
C77 C78 C73 118.9(14) . . ?
O21 C79 N7 119.8(13) . . ?
O21 C79 C75 124.3(12) . . ?
N7 C79 C75 115.9(12) . . ?
C89 C80 N7 121.9(13) . . ?
C89 C80 C81 120.0(14) . . ?
N7 C80 C81 118.2(12) . . ?
C82 C81 C80 121.3(13) . . ?
C82 C81 C86 118.5(13) . . ?
C80 C81 C86 120.1(13) . . ?
C83 C82 C81 120.3(15) . . ?
C82 C83 C84 121.5(15) . . ?
C85 C84 C83 121.9(15) . . ?
C84 C85 N8 123.4(14) . . ?
C84 C85 C86 118.1(14) . . ?
N8 C85 C86 118.3(13) . . ?
C85 C86 C81 119.6(13) . . ?
C85 C86 C87 123.2(13) . . ?
C81 C86 C87 117.2(13) . . ?
C88 C87 C86 121.0(14) . . ?
C87 C88 C89 121.1(14) . . ?
C80 C89 C88 120.6(14) . . ?
O22 C90 N8 121.3(14) . . ?
O22 C90 C91 123.7(14) . . ?
N8 C90 C91 114.8(13) . . ?
C92 C91 C96 118.7(14) . . ?
C92 C91 C90 125.4(14) . . ?
C96 C91 C90 115.7(13) . . ?
O23 C92 C91 124.2(14) . . ?
O23 C92 C93 115.8(12) . . ?
C91 C92 C93 119.9(13) . . ?
O24 C93 C94 125.3(14) . . ?
O24 C93 C92 117.3(13) . . ?
C94 C93 C92 117.3(14) . . ?
C95 C94 C93 123.1(16) . . ?
C96 C95 C94 119.0(17) . . ?
C95 C96 C91 122.0(16) . . ?
O27 C97 C102 125.3(12) . . ?
O27 C97 C98 116.3(12) . . ?
C102 C97 C98 118.3(12) . . ?
O28 C98 C99 124.9(12) . . ?
O28 C98 C97 115.0(12) . . ?
C99 C98 C97 120.1(12) . . ?
C98 C99 C100 117.1(12) . . ?
C98 C99 C103 124.1(12) . . ?
C100 C99 C103 118.6(12) . . ?
C101 C100 C99 121.9(14) . . ?
C100 C101 C102 120.3(14) . . ?
C101 C102 C97 122.2(13) . . ?
O29 C103 N9 124.1(13) . . ?
O29 C103 C99 119.5(13) . . ?
N9 C103 C99 116.2(12) . . ?
C113 C104 C105 120.6(14) . . ?
C113 C104 N9 119.4(14) . . ?
C105 C104 N9 120.0(12) . . ?
C104 C105 C106 120.7(13) . . ?
C104 C105 C110 122.9(13) . . ?
C106 C105 C110 116.3(14) . . ?
C107 C106 C105 119.6(17) . . ?
C106 C107 C108 122.8(19) . . ?
C109 C108 C107 118.8(18) . . ?
C108 C109 C110 118.9(15) . . ?
C108 C109 N10 118.8(15) . . ?
C110 C109 N10 122.1(13) . . ?
C109 C110 C111 120.3(14) . . ?
C109 C110 C105 123.3(13) . . ?
C111 C110 C105 116.4(14) . . ?
C112 C111 C110 119.9(17) . . ?
C111 C112 C113 123.1(21) . . ?
C104 C113 C112 117.0(18) . . ?
O30 C114 N10 121.8(15) . . ?
O30 C114 C115 118.5(14) . . ?
N10 C114 C115 119.7(14) . . ?
C120 C115 C116 119.5(13) . . ?
C120 C115 C114 118.7(13) . . ?
C116 C115 C114 121.8(13) . . ?
O31 C116 C117 118.4(12) . . ?
O31 C116 C115 123.3(12) . . ?
C117 C116 C115 118.2(13) . . ?
O32 C117 C118 121.8(12) . . ?
O32 C117 C116 117.0(12) . . ?
C118 C117 C116 121.1(13) . . ?
C117 C118 C119 120.0(14) . . ?
C120 C119 C118 117.1(15) . . ?
C119 C120 C115 124.0(15) . . ?
O33 C121 C126 122.4(13) . . ?
O33 C121 C122 120.4(12) . . ?
C126 C121 C122 117.2(13) . . ?
C123 C122 O34 123.9(12) . . ?
C123 C122 C121 122.2(13) . . ?
O34 C122 C121 113.7(12) . . ?
C122 C123 C124 118.1(13) . . ?
C122 C123 C127 124.8(14) . . ?
C124 C123 C127 117.1(14) . . ?
C125 C124 C123 121.5(15) . . ?
C124 C125 C126 119.9(16) . . ?
C125 C126 C121 121.0(14) . . ?
O35 C127 N11 121.2(15) . . ?
O35 C127 C123 122.0(14) . . ?
N11 C127 C123 116.8(14) . . ?
C137 C128 N11 121.4(15) . . ?
C137 C128 C129 120.9(15) . . ?
N11 C128 C129 117.7(13) . . ?
C130 C129 C128 121.2(15) . . ?
C130 C129 C134 118.9(14) . . ?
C128 C129 C134 119.8(14) . . ?
C131 C130 C129 120.7(17) . . ?
C130 C131 C132 120.2(19) . . ?
C133 C132 C131 120.0(18) . . ?
C132 C133 C134 120.4(15) . . ?
C132 C133 N12 120.2(15) . . ?
C134 C133 N12 119.4(14) . . ?
C135 C134 C133 122.8(14) . . ?
C135 C134 C129 117.5(14) . . ?
C133 C134 C129 119.6(13) . . ?
C136 C135 C134 121.9(17) . . ?
C135 C136 C137 121.0(19) . . ?
C128 C137 C136 118.7(18) . . ?
O36 C138 N12 121.2(15) . . ?
O36 C138 C139 121.6(15) . . ?
N12 C138 C139 117.1(14) . . ?
C140 C139 C144 119.3(14) . . ?
C140 C139 C138 124.5(14) . . ?
C144 C139 C138 115.9(14) . . ?
O37 C140 C139 125.1(13) . . ?
O37 C140 C141 114.5(12) . . ?
C139 C140 C141 120.4(14) . . ?
O38 C141 C142 123.7(14) . . ?
O38 C141 C140 117.9(13) . . ?
C142 C141 C140 118.4(14) . . ?
C143 C142 C141 120.5(15) . . ?
C144 C143 C142 119.4(16) . . ?
C143 C144 C139 121.9(16) . . ?
C149 C148 N13 114.2(13) . . ?
C150 C149 C154 120.6(18) . . ?
C150 C149 C148 121.3(17) . . ?
C154 C149 C148 118.1(16) . . ?
C149 C150 C151 120.5(19) . . ?
C152 C151 C150 120.4(21) . . ?
C153 C152 C151 120.5(22) . . ?
C152 C153 C154 119.5(22) . . ?
C153 C154 C149 118.4(20) . . ?
C160 C156 N14 113.8(15) . . ?
C410 C158 N14 115.6(26) . . ?
C162 C159 C160 119.1(14) . . ?
C161 C160 C156 118.1(24) . . ?
C161 C160 C159 120.7(15) . . ?
C156 C160 C159 121.2(24) . . ?
C160 C161 C163 120.2(15) . . ?
C164 C162 C159 119.7(15) . . ?
C164 C163 C161 118.9(15) . . ?
C162 C164 C163 120.5(15) . . ?
C169 C168 N15 115.3(15) . . ?
C170 C169 C174 118.7(17) . . ?
C170 C169 C168 119.7(17) . . ?
C174 C169 C168 121.5(17) . . ?
C171 C170 C169 121.6(18) . . ?
C172 C171 C170 118.1(18) . . ?
C173 C172 C171 122.4(20) . . ?
C172 C173 C174 120.8(19) . . ?
C173 C174 C169 118.4(18) . . ?
C179 C178 N16 112.4(13) . . ?
C180 C179 C184 120.2(19) . . ?
C180 C179 C178 118.7(16) . . ?
C184 C179 C178 121.1(17) . . ?
C179 C180 C181 119.8(19) . . ?
C182 C181 C180 116.5(23) . . ?
C183 C182 C181 127.1(27) . . ?
C182 C183 C184 120.5(23) . . ?
C179 C184 C183 115.7(20) . . ?
C189 C188 N17 114.8(15) . . ?
C190 C189 C194 117.6(19) . . ?
C190 C189 C188 122.7(18) . . ?
C194 C189 C188 119.6(18) . . ?
C189 C190 C191 120.4(23) . . ?
C192 C191 C190 121.3(27) . . ?
C193 C192 C191 118.0(27) . . ?
C194 C193 C192 121.7(26) . . ?
C193 C194 C189 120.9(23) . . ?
C199 C197 N18 115.4(12) . . ?
C204 C199 C200 120.3(16) . . ?
C204 C199 C197 119.9(15) . . ?
C200 C199 C197 119.7(15) . . ?
C199 C200 C201 119.2(17) . . ?
C202 C201 C200 116.7(18) . . ?
C201 C202 C203 125.5(20) . . ?
C202 C203 C204 117.6(19) . . ?
C199 C204 C203 120.6(17) . . ?
C209 C205 N19 115.6(13) . . ?
C210 C209 C214 118.3(17) . . ?
C210 C209 C205 120.7(16) . . ?
C214 C209 C205 120.9(16) . . ?
C209 C210 C211 122.2(19) . . ?
C210 C211 C212 117.6(21) . . ?
C213 C212 C211 122.1(25) . . ?
C212 C213 C214 121.0(25) . . ?
C213 C214 C209 118.5(20) . . ?
N20 C218 C219 107.2(22) . . ?
C220 C219 C224 120.9(15) . . ?
C220 C219 C218 115.6(32) . . ?
C224 C219 C218 123.4(32) . . ?
C219 C220 C221 119.1(15) . . ?
C222 C221 C220 119.8(15) . . ?
C221 C222 C223 121.3(15) . . ?
C224 C223 C222 119.3(15) . . ?
C223 C224 C219 119.1(15) . . ?
C230 C226 N21 116.7(13) . . ?
C233 C229 C232 109.8(33) . . ?
C232 C230 C231 124.7(20) . . ?
C232 C230 C226 119.3(18) . . ?
C231 C230 C226 115.9(18) . . ?
C230 C231 C234 111.0(22) . . ?
C230 C232 C229 124.1(26) . . ?
C229 C233 C234 138.3(36) . . ?
C233 C234 C231 111.8(29) . . ?
C239 C237 N22 114.4(13) . . ?
C240 C239 C244 117.3(17) . . ?
C240 C239 C237 120.0(15) . . ?
C244 C239 C237 122.7(16) . . ?
C239 C240 C241 120.4(18) . . ?
C242 C241 C240 120.7(21) . . ?
C241 C242 C243 121.3(24) . . ?
C244 C243 C242 119.8(22) . . ?
C243 C244 C239 120.5(20) . . ?
C249 C248 N23 117.4(12) . . ?
C254 C249 C250 116.4(15) . . ?
C254 C249 C248 123.2(14) . . ?
C250 C249 C248 120.4(13) . . ?
C251 C250 C249 120.9(15) . . ?
C252 C251 C250 120.4(17) . . ?
C251 C252 C253 119.8(18) . . ?
C254 C253 C252 120.8(18) . . ?
C253 C254 C249 121.7(17) . . ?
C425 C255 N24 64.1(28) . . ?
C418 C257 N24 119.7(50) . . ?
C260 C259 C262 77.9(46) . . ?
C261 C260 C259 99.1(54) . . ?
C260 C261 C262 93.7(59) . . ?
C261 C262 C259 88.7(54) . . ?
O100 C302 N100 124.5(27) . . ?
O101 C305 N101 124.9(20) . . ?
O102 C308 N102 122.8(29) . . ?
O106 C309 C420 131.9(100) . . ?
O106 C309 C310 134.6(91) . . ?
C420 C309 C310 18.7(60) . . ?
C420 C310 O103 79.7(70) . . ?
C420 C310 C421 121.1(82) . . ?
O103 C310 C421 43.0(29) . . ?
C420 C310 N103 141.8(83) . . ?
O103 C310 N103 137.7(57) . . ?
C421 C310 N103 94.9(55) . . ?
C420 C310 C311 112.4(73) . . ?
O103 C310 C311 167.0(57) . . ?
C421 C310 C311 124.1(58) . . ?
N103 C310 C311 29.6(32) . . ?
C420 C310 C309 19.6(61) . . ?
O103 C310 C309 98.6(48) . . ?
C421 C310 C309 140.7(56) . . ?
N103 C310 C309 123.5(47) . . ?
C311 C310 C309 93.9(37) . . ?
N103 C311 C310 61.4(70) . . ?
N103 C311 C420 83.3(77) . . ?
C310 C311 C420 22.1(27) . . ?
C438 C312 C313 17.0(49) . . ?
C438 C313 C314 105.7(100) . . ?
C438 C313 C312 34.4(96) . . ?
C314 C313 C312 89.9(51) . . ?
C313 C314 C438 25.3(46) . . ?
C401 C315 C404 119.9(70) . . ?
C401 C315 C316 89.4(52) . . ?
C404 C315 C316 118.4(63) . . ?
C401 C315 C317 48.4(40) . . ?
C404 C315 C317 115.1(60) . . ?
C316 C315 C317 123.8(44) . . ?
C315 C316 C401 43.0(31) . . ?
C401 C317 C315 54.4(44) . . ?
C408 C318 C320 32.5(36) . . ?
C408 C318 C435 55.3(42) . . ?
C320 C318 C435 86.9(52) . . ?
C320 C319 C408 9.4(51) . . ?
C408 C320 C319 157.3(100) . . ?
C408 C320 C318 66.2(84) . . ?
C319 C320 C318 134.8(82) . . ?
C408 C320 C407 30.6(64) . . ?
C319 C320 C407 127.6(72) . . ?
C318 C320 C407 90.2(61) . . ?
C429 C321 C322 39.2(52) . . ?
C429 C321 C431 46.8(53) . . ?
C322 C321 C431 54.5(39) . . ?
C429 C322 C323 144.9(100) . . ?
C429 C322 C431 55.9(74) . . ?
C323 C322 C431 117.4(76) . . ?
C429 C322 C321 55.9(74) . . ?
C323 C322 C321 158.9(65) . . ?
C431 C322 C321 67.9(56) . . ?
C324 C326 C328 119.1(70) . . ?
C324 C326 C327 147.9(76) . . ?
C328 C326 C327 92.3(66) . . ?
C329 C328 C326 112.7(67) . . ?
C317 C401 C315 77.2(60) . . ?
C317 C401 C316 113.2(65) . . ?
C315 C401 C316 47.6(38) . . ?
C400 C402 C403 125.5(83) . . ?
C402 C403 C416 114.0(67) . . ?
C402 C403 C437 105.7(71) . . ?
C416 C403 C437 65.4(60) . . ?
C439 C405 C413 112.7(79) . . ?
C439 C405 C434 118.2(77) . . ?
C413 C405 C434 85.3(48) . . ?
C409 C407 C408 154.4(83) . . ?
C409 C407 C435 127.0(80) . . ?
C408 C407 C435 76.3(62) . . ?
C409 C407 C320 132.8(69) . . ?
C408 C407 C320 21.6(43) . . ?
C435 C407 C320 95.4(67) . . ?
C320 C408 C407 127.8(100) . . ?
C320 C408 C318 81.3(89) . . ?
C407 C408 C318 133.0(67) . . ?
C320 C408 C435 155.3(99) . . ?
C407 C408 C435 60.5(51) . . ?
C318 C408 C435 79.1(49) . . ?
C320 C408 C319 13.3(74) . . ?
C407 C408 C319 115.3(51) . . ?
C318 C408 C319 93.9(50) . . ?
C435 C408 C319 159.4(48) . . ?
C320 C408 C409 115.9(87) . . ?
C407 C408 C409 12.0(39) . . ?
C318 C408 C409 138.5(48) . . ?
C435 C408 C409 71.7(47) . . ?
C319 C408 C409 103.3(31) . . ?
C407 C409 C408 13.6(45) . . ?
C403 C416 C437 64.2(62) . . ?
C257 C418 O107 141.5(62) . . ?
C310 C420 C309 141.7(100) . . ?
C310 C420 O103 63.6(69) . . ?
C309 C420 O103 152.2(98) . . ?
C310 C420 O106 142.4(77) . . ?
C309 C420 O106 23.2(62) . . ?
O103 C420 O106 132.8(54) . . ?
C310 C420 C421 36.9(57) . . ?
C309 C420 C421 177.6(94) . . ?
O103 C420 C421 28.2(28) . . ?
O106 C420 C421 155.3(54) . . ?
C310 C420 C311 45.5(55) . . ?
C309 C420 C311 97.8(77) . . ?
O103 C420 C311 109.0(57) . . ?
O106 C420 C311 109.0(47) . . ?
C421 C420 C311 81.3(42) . . ?
O103 C421 C310 63.9(46) . . ?
O103 C421 C420 43.2(37) . . ?
C310 C421 C420 22.0(31) . . ?
O103 C421 N103 107.5(54) . . ?
C310 C421 N103 43.6(33) . . ?
C420 C421 N103 65.2(34) . . ?
C422 C423 C434 71.8(48) . . ?
N24 C424 C425 71.8(34) . . ?
C424 C425 C255 100.3(46) . . ?
C424 C425 N24 50.7(28) . . ?
C255 C425 N24 59.4(28) . . ?
C428 C427 C426 147.4(100) . . ?
C322 C429 C321 85.0(97) . . ?
C322 C429 C431 83.3(89) . . ?
C321 C429 C431 84.3(81) . . ?
C429 C431 C322 40.8(56) . . ?
C429 C431 C321 48.9(55) . . ?
C322 C431 C321 57.6(53) . . ?
C405 C434 C423 148.5(59) . . ?
C407 C435 C408 43.2(38) . . ?
C407 C435 C318 86.2(57) . . ?
C408 C435 C318 45.6(36) . . ?
O107 C437 C416 91.9(81) . . ?
O107 C437 C403 142.1(100) . . ?
C416 C437 C403 50.4(54) . . ?
C313 C438 C312 128.6(100) . . ?
C313 C438 C314 49.0(84) . . ?
C312 C438 C314 99.5(67) . . ?
C405 C439 C406 122.5(99) . . ?

loop_
_geom_bond_atom_site_label_1
_geom_bond_atom_site_label_2
_geom_bond_distance
_geom_bond_site_symmetry_2
_geom_bond_publ_flag
Ga1 O13 1.952(9) . ?
Ga1 O7 1.953(9) . ?
Ga1 O1 1.963(9) . ?
Ga1 O8 1.998(9) . ?
Ga1 O2 1.999(9) . ?
Ga1 O14 2.009(9) . ?
Ga2 O27 1.952(9) . ?
Ga2 O18 1.963(9) . ?
Ga2 O19 1.968(9) . ?
Ga2 O20 1.993(9) . ?
Ga2 O28 1.996(9) . ?
Ga2 O17 2.002(9) . ?
Ga3 O32 1.964(9) . ?
Ga3 O5 1.965(9) . ?
Ga3 O33 1.965(9) . ?
Ga3 O6 1.975(9) . ?
Ga3 O34 2.002(9) . ?
Ga3 O31 2.014(9) . ?
Ga4 O24 1.943(10) . ?
Ga4 O12 1.967(10) . ?
Ga4 O38 1.974(10) . ?
Ga4 O37 1.976(9) . ?
Ga4 O11 1.984(9) . ?
Ga4 O23 2.001(9) . ?
O1 C1 1.30(2) . ?
O2 C2 1.34(2) . ?
O3 C7 1.25(2) . ?
O4 C18 1.25(2) . ?
O5 C23 1.35(2) . ?
O6 C24 1.342(14) . ?
O7 C25 1.36(2) . ?
O8 C26 1.312(15) . ?
O9 C31 1.27(2) . ?
O10 C42 1.28(2) . ?
O11 C48 1.32(2) . ?
O12 C47 1.37(2) . ?
O13 C49 1.301(15) . ?
O14 C50 1.351(14) . ?
O15 C55 1.240(15) . ?
O16 C66 1.216(15) . ?
O17 C68 1.325(14) . ?
O18 C69 1.325(15) . ?
O19 C73 1.330(15) . ?
O20 C74 1.348(14) . ?
O21 C79 1.260(15) . ?
O22 C90 1.22(2) . ?
O23 C92 1.32(2) . ?
O24 C93 1.31(2) . ?
O27 C97 1.327(15) . ?
O28 C98 1.314(14) . ?
O29 C103 1.247(15) . ?
O30 C114 1.28(2) . ?
O31 C116 1.302(15) . ?
O32 C117 1.34(2) . ?
O33 C121 1.31(2) . ?
O34 C122 1.37(2) . ?
O35 C127 1.25(2) . ?
O36 C138 1.23(2) . ?
O37 C140 1.36(2) . ?
O38 C141 1.32(2) . ?
O100 C302 1.18(3) . ?
O101 C305 1.19(2) . ?
O102 C308 1.25(3) . ?
O103 C421 0.91(6) . ?
O103 C310 1.20(5) . ?
O103 C420 1.32(7) . ?
O104 C417 1.10(5) . ?
O106 C309 0.78(8) . ?
O106 C420 1.48(9) . ?
O107 C437 1.98(16) . ?
O107 C418 1.83(7) . ?
O107 C430 1.92(4) . ?
N1 C7 1.35(2) . ?
N1 C8 1.42(2) . ?
N2 C18 1.33(2) . ?
N2 C13 1.44(2) . ?
N3 C31 1.32(2) . ?
N3 C32 1.40(2) . ?
N4 C42 1.31(2) . ?
N4 C37 1.42(2) . ?
N5 C55 1.36(2) . ?
N5 C56 1.41(2) . ?
N6 C66 1.36(2) . ?
N6 C61 1.44(2) . ?
N7 C79 1.35(2) . ?
N7 C80 1.42(2) . ?
N8 C90 1.37(2) . ?
N8 C85 1.40(2) . ?
N9 C103 1.33(2) . ?
N9 C104 1.42(2) . ?
N10 C114 1.34(2) . ?
N10 C109 1.40(2) . ?
N11 C127 1.35(2) . ?
N11 C128 1.41(2) . ?
N12 C138 1.36(2) . ?
N12 C133 1.40(2) . ?
N13 C146 1.47(2) . ?
N13 C145 1.48(2) . ?
N13 C147 1.48(2) . ?
N13 C148 1.50(2) . ?
N14 C158 1.49(2) . ?
N14 C155 1.51(2) . ?
N14 C157 1.54(2) . ?
N14 C156 1.56(2) . ?
N15 C167 1.46(2) . ?
N15 C165 1.47(2) . ?
N15 C168 1.51(2) . ?
N15 C166 1.53(2) . ?
N16 C176 1.46(2) . ?
N16 C177 1.47(2) . ?
N16 C175 1.49(2) . ?
N16 C178 1.52(2) . ?
N17 C185 1.48(2) . ?
N17 C186 1.49(2) . ?
N17 C188 1.50(2) . ?
N17 C187 1.52(2) . ?
N18 C198 1.48(2) . ?
N18 C196 1.49(2) . ?
N18 C195 1.50(2) . ?
N18 C197 1.51(2) . ?
N19 C207 1.47(2) . ?
N19 C208 1.48(2) . ?
N19 C206 1.50(2) . ?
N19 C205 1.51(2) . ?
N20 C215 1.41(3) . ?
N20 C217 1.50(4) . ?
N20 C218 1.50(3) . ?
N20 C216 1.56(4) . ?
N21 C228 1.44(2) . ?
N21 C225 1.47(2) . ?
N21 C227 1.48(2) . ?
N21 C226 1.55(2) . ?
N22 C236 1.47(2) . ?
N22 C235 1.49(2) . ?
N22 C238 1.50(2) . ?
N22 C237 1.52(2) . ?
N23 C246 1.47(2) . ?
N23 C245 1.47(2) . ?
N23 C247 1.50(2) . ?
N23 C248 1.53(2) . ?
N24 C424 1.55(5) . ?
N24 C257 1.67(4) . ?
N24 C255 1.82(4) . ?
N24 C425 1.90(8) . ?
N100 C302 1.33(3) . ?
N100 C301 1.46(2) . ?
N100 C300 1.52(3) . ?
N101 C305 1.36(2) . ?
N101 C303 1.41(3) . ?
N101 C304 1.44(2) . ?
N102 C308 1.29(3) . ?
N102 C307 1.43(3) . ?
N102 C306 1.49(3) . ?
N103 C311 0.75(7) . ?
N103 C310 1.33(6) . ?
N103 C421 1.93(9) . ?
C1 C6 1.38(2) . ?
C1 C2 1.45(2) . ?
C2 C3 1.41(2) . ?
C3 C4 1.42(2) . ?
C3 C7 1.42(2) . ?
C4 C5 1.39(2) . ?
C5 C6 1.39(2) . ?
C8 C17 1.36(2) . ?
C8 C9 1.40(2) . ?
C9 C10 1.39(2) . ?
C9 C14 1.44(2) . ?
C10 C11 1.35(2) . ?
C11 C12 1.42(2) . ?
C12 C13 1.33(2) . ?
C13 C14 1.44(2) . ?
C14 C15 1.42(2) . ?
C15 C16 1.32(2) . ?
C16 C17 1.41(2) . ?
C18 C19 1.47(2) . ?
C19 C24 1.38(2) . ?
C19 C20 1.43(2) . ?
C20 C21 1.34(2) . ?
C21 C22 1.40(2) . ?
C22 C23 1.38(2) . ?
C23 C24 1.41(2) . ?
C25 C30 1.36(2) . ?
C25 C26 1.44(2) . ?
C26 C27 1.40(2) . ?
C27 C28 1.38(2) . ?
C27 C31 1.50(2) . ?
C28 C29 1.34(2) . ?
C29 C30 1.44(2) . ?
C32 C41 1.39(2) . ?
C32 C33 1.39(2) . ?
C33 C34 1.43(2) . ?
C33 C38 1.43(2) . ?
C34 C35 1.35(2) . ?
C35 C36 1.40(2) . ?
C36 C37 1.36(2) . ?
C37 C38 1.41(2) . ?
C38 C39 1.45(2) . ?
C39 C40 1.31(2) . ?
C40 C41 1.43(2) . ?
C42 C43 1.48(2) . ?
C43 C44 1.40(2) . ?
C43 C48 1.41(2) . ?
C44 C45 1.40(2) . ?
C45 C46 1.43(3) . ?
C46 C47 1.32(2) . ?
C47 C48 1.40(2) . ?
C49 C54 1.38(2) . ?
C49 C50 1.50(2) . ?
C50 C51 1.35(2) . ?
C51 C52 1.39(2) . ?
C51 C55 1.51(2) . ?
C52 C53 1.41(2) . ?
C53 C54 1.38(2) . ?
C56 C65 1.38(2) . ?
C56 C57 1.38(2) . ?
C57 C58 1.41(2) . ?
C57 C62 1.45(2) . ?
C58 C59 1.35(2) . ?
C59 C60 1.42(2) . ?
C60 C61 1.34(2) . ?
C61 C62 1.43(2) . ?
C62 C63 1.41(2) . ?
C63 C64 1.37(2) . ?
C64 C65 1.44(2) . ?
C66 C67 1.50(2) . ?
C67 C68 1.37(2) . ?
C67 C72 1.45(2) . ?
C68 C69 1.43(2) . ?
C69 C70 1.36(2) . ?
C70 C71 1.40(2) . ?
C71 C72 1.37(2) . ?
C73 C74 1.40(2) . ?
C73 C78 1.41(2) . ?
C74 C75 1.39(2) . ?
C75 C79 1.43(2) . ?
C75 C76 1.46(2) . ?
C76 C77 1.33(2) . ?
C77 C78 1.40(2) . ?
C80 C89 1.34(2) . ?
C80 C81 1.43(2) . ?
C81 C82 1.40(2) . ?
C81 C86 1.43(2) . ?
C82 C83 1.36(2) . ?
C83 C84 1.37(2) . ?
C84 C85 1.37(2) . ?
C85 C86 1.43(2) . ?
C86 C87 1.43(2) . ?
C87 C88 1.34(2) . ?
C88 C89 1.43(2) . ?
C90 C91 1.47(2) . ?
C91 C92 1.38(2) . ?
C91 C96 1.42(2) . ?
C92 C93 1.44(2) . ?
C93 C94 1.38(2) . ?
C94 C95 1.36(2) . ?
C95 C96 1.35(2) . ?
C97 C102 1.37(2) . ?
C97 C98 1.46(2) . ?
C98 C99 1.40(2) . ?
C99 C100 1.43(2) . ?
C99 C103 1.48(2) . ?
C100 C101 1.36(2) . ?
C101 C102 1.37(2) . ?
C104 C113 1.38(2) . ?
C104 C105 1.38(2) . ?
C105 C106 1.41(2) . ?
C105 C110 1.43(2) . ?
C106 C107 1.36(2) . ?
C107 C108 1.43(2) . ?
C108 C109 1.36(2) . ?
C109 C110 1.38(2) . ?
C110 C111 1.42(2) . ?
C111 C112 1.36(2) . ?
C112 C113 1.44(3) . ?
C114 C115 1.48(2) . ?
C115 C120 1.39(2) . ?
C115 C116 1.42(2) . ?
C116 C117 1.42(2) . ?
C117 C118 1.39(2) . ?
C118 C119 1.46(2) . ?
C119 C120 1.36(2) . ?
C121 C126 1.41(2) . ?
C121 C122 1.43(2) . ?
C122 C123 1.36(2) . ?
C123 C124 1.43(2) . ?
C123 C127 1.46(2) . ?
C124 C125 1.36(2) . ?
C125 C126 1.39(2) . ?
C128 C137 1.34(2) . ?
C128 C129 1.43(2) . ?
C129 C130 1.39(2) . ?
C129 C134 1.44(2) . ?
C130 C131 1.38(2) . ?
C131 C132 1.43(2) . ?
C132 C133 1.37(2) . ?
C133 C134 1.40(2) . ?
C134 C135 1.38(2) . ?
C135 C136 1.37(2) . ?
C136 C137 1.44(2) . ?
C138 C139 1.48(2) . ?
C139 C140 1.36(2) . ?
C139 C144 1.41(2) . ?
C140 C141 1.44(2) . ?
C141 C142 1.41(2) . ?
C142 C143 1.38(2) . ?
C143 C144 1.38(2) . ?
C148 C149 1.49(2) . ?
C149 C150 1.33(2) . ?
C149 C154 1.42(2) . ?
C150 C151 1.39(2) . ?
C151 C152 1.37(3) . ?
C152 C153 1.36(3) . ?
C153 C154 1.41(3) . ?
C156 C160 1.41(3) . ?
C158 C410 1.44(6) . ?
C159 C162 1.42(2) . ?
C159 C160 1.42(2) . ?
C160 C161 1.40(2) . ?
C161 C163 1.42(2) . ?
C162 C164 1.40(2) . ?
C163 C164 1.42(2) . ?
C168 C169 1.49(2) . ?
C169 C170 1.39(2) . ?
C169 C174 1.41(2) . ?
C170 C171 1.37(2) . ?
C171 C172 1.36(2) . ?
C172 C173 1.35(2) . ?
C173 C174 1.38(2) . ?
C178 C179 1.51(2) . ?
C179 C180 1.35(2) . ?
C179 C184 1.39(2) . ?
C180 C181 1.46(3) . ?
C181 C182 1.32(3) . ?
C182 C183 1.21(3) . ?
C183 C184 1.49(3) . ?
C188 C189 1.50(2) . ?
C189 C190 1.38(3) . ?
C189 C194 1.43(3) . ?
C190 C191 1.40(3) . ?
C191 C192 1.39(3) . ?
C192 C193 1.38(3) . ?
C193 C194 1.36(3) . ?
C197 C199 1.51(2) . ?
C199 C204 1.35(2) . ?
C199 C200 1.36(2) . ?
C200 C201 1.47(2) . ?
C201 C202 1.32(2) . ?
C202 C203 1.33(2) . ?
C203 C204 1.42(2) . ?
C205 C209 1.49(2) . ?
C209 C210 1.37(2) . ?
C209 C214 1.43(2) . ?
C210 C211 1.38(3) . ?
C211 C212 1.38(3) . ?
C212 C213 1.33(3) . ?
C213 C214 1.38(3) . ?
C218 C219 1.63(4) . ?
C219 C220 1.36(2) . ?
C219 C224 1.39(2) . ?
C220 C221 1.39(2) . ?
C221 C222 1.35(2) . ?
C222 C223 1.38(2) . ?
C223 C224 1.37(2) . ?
C226 C230 1.48(2) . ?
C229 C233 1.27(4) . ?
C229 C232 1.39(3) . ?
C230 C232 1.34(2) . ?
C230 C231 1.38(3) . ?
C231 C234 1.60(3) . ?
C233 C234 1.29(3) . ?
C237 C239 1.48(2) . ?
C239 C240 1.40(2) . ?
C239 C244 1.40(2) . ?
C240 C241 1.41(2) . ?
C241 C242 1.31(3) . ?
C242 C243 1.39(3) . ?
C243 C244 1.38(3) . ?
C248 C249 1.47(2) . ?
C249 C254 1.40(2) . ?
C249 C250 1.42(2) . ?
C250 C251 1.39(2) . ?
C251 C252 1.36(2) . ?
C252 C253 1.38(2) . ?
C253 C254 1.36(2) . ?
C255 C425 1.76(8) . ?
C257 C418 1.11(6) . ?
C259 C260 1.79(9) . ?
C259 C262 1.96(10) . ?
C260 C261 1.56(8) . ?
C261 C262 1.68(10) . ?
C309 C420 0.84(8) . ?
C309 C310 1.55(9) . ?
C310 C420 0.80(7) . ?
C310 C421 1.28(6) . ?
C310 C311 1.52(7) . ?
C311 C420 1.97(8) . ?
C312 C438 1.45(11) . ?
C312 C313 2.01(10) . ?
C313 C438 0.75(12) . ?
C313 C314 1.33(9) . ?
C314 C438 1.69(11) . ?
C315 C401 1.17(7) . ?
C315 C404 1.25(9) . ?
C315 C316 1.26(5) . ?
C315 C317 1.40(5) . ?
C316 C401 1.71(8) . ?
C317 C401 1.07(7) . ?
C318 C408 1.31(7) . ?
C318 C320 1.42(9) . ?
C318 C435 1.81(9) . ?
C319 C320 1.09(8) . ?
C319 C408 1.83(8) . ?
C320 C408 0.77(8) . ?
C320 C407 1.65(9) . ?
C321 C429 1.45(12) . ?
C321 C322 1.74(9) . ?
C321 C431 1.91(12) . ?
C322 C429 1.10(12) . ?
C322 C323 1.44(8) . ?
C322 C431 1.68(12) . ?
C324 C326 1.63(10) . ?
C326 C328 1.63(10) . ?
C326 C327 1.79(11) . ?
C328 C329 1.34(8) . ?
C400 C402 1.29(10) . ?
C402 C403 1.45(8) . ?
C403 C416 1.56(9) . ?
C403 C437 1.82(16) . ?
C405 C439 1.26(10) . ?
C405 C413 1.82(9) . ?
C405 C434 1.84(10) . ?
C406 C439 1.35(10) . ?
C407 C409 0.94(6) . ?
C407 C408 1.07(6) . ?
C407 C435 1.36(9) . ?
C408 C435 1.51(10) . ?
C408 C409 1.95(8) . ?
C411 C412 1.87(11) . ?
C414 C415 1.69(11) . ?
C416 C437 1.84(16) . ?
C420 C421 1.83(10) . ?
C422 C423 1.73(11) . ?
C423 C434 2.01(11) . ?
C424 C425 1.69(8) . ?
C426 C427 1.59(13) . ?
C427 C428 1.38(12) . ?
C429 C431 1.40(13) . ?
C432 C436 1.76(12) . ?
